data_7709960
loop_
_publ_author_name
'Mondal, Dipanjan'
'Sardar, Gopa'
'Kabra, Dinesh'
'Balakrishna, Maravanji Shivaramaiah'

_publ_section_title
;
 2,2&#x2019;-Bipyridine derived doubly B&#xF0AC;N fused
 bisphosphine-chalcogenides, [C5H3N(BF2){NCH2P(E)Ph2}]2 (E = O, S, Se):
 Tuning of structural features and photophysical studies
;
_journal_name_full 'Dalton Transactions'
_journal_paper_doi 10.1039/D2DT00287F
_journal_year 2022
_chemical_absolute_configuration unk
_chemical_formula_moiety 'C36 H32 N4 P2 Se2'
_chemical_formula_sum 'C36 H32 N4 P2 Se2'
_chemical_formula_weight 740.51
_space_group_crystal_system monoclinic
_space_group_IT_number 4
_space_group_name_Hall 'P 2yb'
_space_group_name_H-M_alt 'P 1 21 1'
_atom_sites_solution_hydrogens geom
_atom_sites_solution_primary dual
_audit_creation_date 2021-07-27
_audit_creation_method
;
Olex2 1.2-ac4
(compiled 2018.05.17 svn.r3504 for Rigaku Oxford Diffraction, GUI svn.r5492)
;
_audit_update_record
;
2021-08-13 deposited with the CCDC.	2022-04-07 downloaded from the CCDC.
;
_cell_angle_alpha 90
_cell_angle_beta 117.871(3)
_cell_angle_gamma 90
_cell_formula_units_Z 8
_cell_length_a 20.4030(6)
_cell_length_b 18.0437(4)
_cell_length_c 20.5579(5)
_cell_measurement_reflns_used 43810
_cell_measurement_temperature 150
_cell_measurement_theta_max 31.0470
_cell_measurement_theta_min 1.6770
_cell_volume 6690.4(3)
_computing_cell_refinement 'CrystalClear-SM Expert 2.0 r7 (Rigaku, 2011)'
_computing_data_collection 'CrystalClear-SM Expert 2.0 r7 (Rigaku, 2011)'
_computing_data_reduction 'CrysAlisPro 1.171.40.15 (Rigaku OD, 2018)'
_computing_molecular_graphics 'Olex2 (Dolomanov et al., 2009)'
_computing_publication_material 'Olex2 (Dolomanov et al., 2009)'
_computing_structure_refinement 'ShelXL (Sheldrick, 2015)'
_computing_structure_solution 'ShelXT (Sheldrick, 2015)'
_diffrn_ambient_temperature 150
_diffrn_detector CCD
_diffrn_detector_area_resol_mean 28.5714
_diffrn_detector_type 'Rigaku Saturn724+'
_diffrn_measured_fraction_theta_full 1.000
_diffrn_measured_fraction_theta_max 0.999
_diffrn_measurement_details
;
List of Runs (angles in degrees, time in seconds):

  # Type    Start    End  Width  t~exp~   \w     \q     \k     \f   Frames
#--------------------------------------------------------------------------
  1  \w    -91.00  49.00   0.50    8.00    --  -20.00   0.00-108.00  280
  2  \w    -45.00 -14.00   0.50    8.00    --  -20.00  72.00-180.00   62
  3  \w   -110.00  -9.50   0.50    8.00    --  -20.00   0.00-180.00  201
  4  \w   -110.00  70.00   0.50    8.00    --  -20.00   0.00-180.00  360
  5  \w    -32.00   2.50   0.50    8.00    --  -20.00 -72.00 108.00   69
  6  \w   -110.00 -61.00   0.50    8.00    --  -20.00   0.00  36.00   98
;
_diffrn_measurement_device 'AFC12 (Right): Kappa 3 circle'
_diffrn_measurement_device_type 'Rigaku Saturn724+ (2x2 bin mode)'
_diffrn_measurement_method 'profile data from \w-scans'
_diffrn_measurement_specimen_support 'Mitegen 50um'
_diffrn_orient_matrix_type 'CrysAlisPro convention (1999,Acta A55,543-557)'
_diffrn_orient_matrix_UB_11 0.0304470000
_diffrn_orient_matrix_UB_12 0.0232475000
_diffrn_orient_matrix_UB_13 0.0219687000
_diffrn_orient_matrix_UB_21 -0.0084701000
_diffrn_orient_matrix_UB_22 -0.0035757000
_diffrn_orient_matrix_UB_23 0.0295988000
_diffrn_orient_matrix_UB_31 0.0234141000
_diffrn_orient_matrix_UB_32 -0.0315088000
_diffrn_orient_matrix_UB_33 0.0128229000
_diffrn_radiation_collimation 0.3
_diffrn_radiation_monochromator Confocal
_diffrn_radiation_probe x-ray
_diffrn_radiation_type MoK\a
_diffrn_radiation_wavelength 0.71073
_diffrn_reflns_av_R_equivalents 0.0608
_diffrn_reflns_av_unetI/netI 0.0526
_diffrn_reflns_Laue_measured_fraction_full 1.000
_diffrn_reflns_Laue_measured_fraction_max 0.999
_diffrn_reflns_limit_h_max 21
_diffrn_reflns_limit_h_min -24
_diffrn_reflns_limit_k_max 21
_diffrn_reflns_limit_k_min -21
_diffrn_reflns_limit_l_max 24
_diffrn_reflns_limit_l_min -24
_diffrn_reflns_number 68419
_diffrn_reflns_point_group_measured_fraction_full 0.968
_diffrn_reflns_point_group_measured_fraction_max 0.968
_diffrn_reflns_theta_full 25.000
_diffrn_reflns_theta_max 25.000
_diffrn_reflns_theta_min 1.619
_diffrn_source 'Rotating Anode'
_diffrn_source_current 24.0
_diffrn_source_power 1.2
_diffrn_source_target Mo
_diffrn_source_type 'Rotating Anode'
_diffrn_source_voltage 50.0
_exptl_absorpt_coefficient_mu 2.338
_exptl_absorpt_correction_T_max 1.00000
_exptl_absorpt_correction_T_min 0.27984
_exptl_absorpt_correction_type numerical
_exptl_absorpt_process_details
;
CrysAlisPro 1.171.40.15 (Rigaku Oxford Diffraction, 2018)
Empirical absorption correction using spherical harmonics,
 implemented in SCALE3 ABSPACK scaling algorithm.
;
_exptl_crystal_colour yellow
_exptl_crystal_colour_primary yellow
_exptl_crystal_density_diffrn 1.470
_exptl_crystal_description block
_exptl_crystal_F_000 2992
_exptl_crystal_size_max 0.38
_exptl_crystal_size_mid 0.161
_exptl_crystal_size_min 0.083
_refine_diff_density_max 0.667
_refine_diff_density_min -0.410
_refine_diff_density_rms 0.083
_refine_ls_abs_structure_details
;
 Flack x determined using 8101 quotients [(I+)-(I-)]/[(I+)+(I-)]
 (Parsons, Flack and Wagner, Acta Cryst. B69 (2013) 249-259).
;
_refine_ls_abs_structure_Flack -0.004(4)
_refine_ls_extinction_method none
_refine_ls_goodness_of_fit_ref 1.052
_refine_ls_hydrogen_treatment constr
_refine_ls_matrix_type full
_refine_ls_number_parameters 1585
_refine_ls_number_reflns 22821
_refine_ls_number_restraints 1
_refine_ls_restrained_S_all 1.052
_refine_ls_R_factor_all 0.0525
_refine_ls_R_factor_gt 0.0434
_refine_ls_shift/su_max 0.001
_refine_ls_shift/su_mean 0.000
_refine_ls_structure_factor_coef Fsqd
_refine_ls_weighting_details 'w=1/[\s^2^(Fo^2^)+(0.0458P)^2^+4.1323P] where P=(Fo^2^+2Fc^2^)/3'
_refine_ls_weighting_scheme calc
_refine_ls_wR_factor_gt 0.0923
_refine_ls_wR_factor_ref 0.0977
_reflns_Friedel_coverage 0.872
_reflns_Friedel_fraction_full 0.935
_reflns_Friedel_fraction_max 0.935
_reflns_number_gt 20483
_reflns_number_total 22821
_reflns_threshold_expression 'I > 2\s(I)'
_cod_data_source_file d2dt00287f2.cif
_cod_data_source_block comp_4
_cod_database_code 7709960
_shelx_shelxl_version_number 2014/7
_chemical_oxdiff_formula C36H28N4P2Se2
_shelx_space_group_comment
;
The symmetry employed for this shelxl refinement is uniquely defined
by the following loop, which should always be used as a source of
symmetry information in preference to the above space-group names.
They are only intended as comments.
;
_shelx_estimated_absorpt_t_max 0.830
_shelx_estimated_absorpt_t_min 0.470
_reflns_odcompleteness_completeness 89.45
_reflns_odcompleteness_iscentric 1
_reflns_odcompleteness_theta 31.12
_olex2_refinement_description
;
1. Fixed Uiso
 At 1.2 times of:
  All C(H) groups, All C(H,H) groups, All N(H) groups
2.a Secondary CH2 refined with riding coordinates:
 C96(H96A,H96B), C11(H11C,H11D), C119(H11A,H11B), C83(H83A,H83B), C60(H60A,
 H60B), C47(H47A,H47B), C24(H24A,H24B), C132(H13A,H13B)
2.b Aromatic/amide H refined with riding coordinates:
 N12(H12), N4(H4), N14(H14), N3(H3), N6(H6), N10(H10), N16(H16), N8(H8),
 C3(H3A), C80(H80), C41(H41), C39(H39), C5(H5), C131(H131), C53(H53), C69(H69),
 C36(H36), C111(H111), C72(H72), C118(H118), C40(H40), C21(H21), C82(H82),
 C46(H46), C92(H92), C59(H59), C98(H98), C35(H35), C44(H44), C45(H45), C70(H70),
  C71(H71), C130(H130), C134(H134), C75(H75), C117(H117), C8(H8A), C68(H68),
 C81(H81), C10(H10A), C22(H22), C34(H34), C104(H104), C121(H121), C108(H108),
 C4(H4A), C15(H15), C23(H23), C77(H77), C9(H9), C20(H20), C32(H32), C107(H107),
 C76(H76), C112(H112), C99(H99), C87(H87), C116(H116), C113(H113), C88(H88),
 C52(H52), C19(H19), C89(H89), C100(H100), C57(H57), C123(H123), C51(H51),
 C102(H102), C49(H49), C26(H26), C66(H66), C86(H86), C50(H50), C125(H125),
 C91(H91), C127(H127), C13(H13), C55(H55), C136(H136), C85(H85), C122(H122),
 C58(H58), C135(H135), C106(H106), C28(H28), C105(H105), C129(H129), C101(H101),
  C95(H95), C141(H141), C124(H124), C17(H17), C33(H33), C30(H30), C64(H64),
 C138(H138), C144(H144), C65(H65), C27(H27), C140(H140), C62(H62), C128(H128),
 C93(H93), C94(H94), C137(H137), C63(H63), C14(H14A), C56(H56), C16(H16A),
 C29(H29), C143(H143), C142(H142)
;
_olex2_submission_special_instructions 'No special instructions were received'
_oxdiff_exptl_absorpt_empirical_details
;
Empirical correction (ABSPACK) includes:
- Absorption correction using spherical harmonics
- Frame scaling
- Detector area scaling
;
_oxdiff_exptl_absorpt_empirical_full_max 4.601
_oxdiff_exptl_absorpt_empirical_full_min 0.772

loop_
_space_group_symop_operation_xyz
'x, y, z'
'-x, y+1/2, -z'

loop_
_atom_site_label
_atom_site_type_symbol
_atom_site_fract_x
_atom_site_fract_y
_atom_site_fract_z
_atom_site_U_iso_or_equiv
_atom_site_adp_type
_atom_site_occupancy
_atom_site_site_symmetry_order
_atom_site_calc_flag
_atom_site_refinement_flags_posn
_atom_site_refinement_flags_adp
_atom_site_refinement_flags_occupancy
_atom_site_disorder_assembly
_atom_site_disorder_group
Se5 Se -0.10416(4) 0.38538(4) -0.15703(4) 0.02867(17) Uani 1 1 d . . . . .
Se6 Se 0.32147(4) 0.05595(4) 0.24433(4) 0.03286(18) Uani 1 1 d . . . . .
Se4 Se 0.66580(4) 0.09788(4) 0.09944(4) 0.03354(18) Uani 1 1 d . . . . .
Se8 Se 0.15447(4) 0.08436(4) 0.60409(4) 0.03465(19) Uani 1 1 d . . . . .
Se3 Se 0.25582(4) 0.41158(5) -0.32269(4) 0.0377(2) Uani 1 1 d . . . . .
Se1 Se -0.60177(4) 0.41446(4) -0.66981(4) 0.03477(18) Uani 1 1 d . . . . .
Se7 Se -0.23893(4) 0.42721(5) 0.16972(4) 0.0429(2) Uani 1 1 d . . . . .
Se2 Se -0.16849(5) 0.09149(5) -0.26317(4) 0.0468(2) Uani 1 1 d . . . . .
P5 P -0.01185(9) 0.44566(9) -0.14770(8) 0.0188(3) Uani 1 1 d . . . . .
P6 P 0.29990(9) 0.01563(9) 0.13999(9) 0.0198(3) Uani 1 1 d . . . . .
P3 P 0.35766(9) 0.46166(9) -0.29823(9) 0.0216(4) Uani 1 1 d . . . . .
P7 P -0.13207(9) 0.46663(9) 0.19771(9) 0.0212(4) Uani 1 1 d . . . . .
P4 P 0.64479(9) 0.03546(9) 0.00521(9) 0.0222(4) Uani 1 1 d . . . . .
P1 P -0.50226(9) 0.46734(9) -0.65004(9) 0.0222(4) Uani 1 1 d . . . . .
P8 P 0.14961(9) 0.03309(10) 0.51022(9) 0.0228(4) Uani 1 1 d . . . . .
P2 P -0.20040(9) 0.03749(9) -0.36399(9) 0.0249(4) Uani 1 1 d . . . . .
N12 N 0.1838(3) 0.1058(3) 0.0657(3) 0.0222(12) Uani 1 1 d . . . . .
H12 H 0.2187 0.1387 0.0898 0.027 Uiso 1 1 calc R . . . .
N11 N 0.0244(3) 0.2289(3) -0.0294(3) 0.0225(12) Uani 1 1 d . . . . .
N1 N -0.3033(3) 0.2621(3) -0.3808(3) 0.0238(12) Uani 1 1 d . . . . .
N4 N -0.3197(3) 0.1247(3) -0.4345(3) 0.0226(12) Uani 1 1 d . . . . .
H4 H -0.2865 0.1577 -0.4072 0.027 Uiso 1 1 calc R . . . .
N14 N -0.0624(3) 0.3764(3) 0.3145(3) 0.0248(12) Uani 1 1 d . . . . .
H14 H -0.0895 0.3439 0.2807 0.030 Uiso 1 1 calc R . . . .
N3 N -0.4233(3) 0.3835(3) -0.5324(3) 0.0219(12) Uani 1 1 d . . . . .
H3 H -0.4515 0.3500 -0.5644 0.026 Uiso 1 1 calc R . . . .
N7 N 0.3719(3) 0.2365(3) -0.1968(3) 0.0253(13) Uani 1 1 d . . . . .
N6 N 0.4313(3) 0.3729(3) -0.1807(3) 0.0236(12) Uani 1 1 d . . . . .
H6 H 0.4067 0.3393 -0.2144 0.028 Uiso 1 1 calc R . . . .
N15 N -0.1125(3) 0.2374(3) 0.2897(3) 0.0274(13) Uani 1 1 d . . . . .
N9 N 0.2090(3) 0.2444(3) 0.1166(3) 0.0259(13) Uani 1 1 d . . . . .
N10 N 0.0804(3) 0.3619(3) -0.0341(3) 0.0206(12) Uani 1 1 d . . . . .
H10 H 0.0522 0.3278 -0.0652 0.025 Uiso 1 1 calc R . . . .
N16 N 0.0370(3) 0.1173(3) 0.4177(3) 0.0245(12) Uani 1 1 d . . . . .
H16 H 0.0682 0.1509 0.4467 0.029 Uiso 1 1 calc R . . . .
N8 N 0.5258(3) 0.1177(3) -0.0750(3) 0.0240(12) Uani 1 1 d . . . . .
H8 H 0.5579 0.1517 -0.0481 0.029 Uiso 1 1 calc R . . . .
N2 N -0.4772(3) 0.2468(3) -0.5436(3) 0.0269(13) Uani 1 1 d . . . . .
N5 N 0.5282(3) 0.2537(3) -0.0200(3) 0.0224(12) Uani 1 1 d . . . . .
N13 N 0.0409(3) 0.2525(3) 0.4702(3) 0.0291(14) Uani 1 1 d . . . . .
C79 C 0.1123(3) 0.1291(3) 0.0225(3) 0.0173(13) Uani 1 1 d . . . . .
C120 C -0.1267(4) 0.5664(3) 0.1883(3) 0.0221(14) Uani 1 1 d . . . . .
C3 C -0.3222(3) 0.4112(4) -0.4124(3) 0.0222(14) Uani 1 1 d . . . . .
H3A H -0.3291 0.4628 -0.4224 0.027 Uiso 1 1 calc R . . . .
C80 C 0.0551(3) 0.0789(3) -0.0174(3) 0.0210(14) Uani 1 1 d . . . . .
H80 H 0.0651 0.0272 -0.0141 0.025 Uiso 1 1 calc R . . . .
C41 C 0.5701(4) 0.3037(4) 0.0305(3) 0.0273(16) Uani 1 1 d . . . . .
H41 H 0.6041 0.2872 0.0786 0.033 Uiso 1 1 calc R . . . .
C96 C 0.2026(3) 0.0284(3) 0.0723(3) 0.0202(13) Uani 1 1 d . . . . .
H96A H 0.1942 0.0090 0.0239 0.024 Uiso 1 1 calc R . . . .
H96B H 0.1705 0.0005 0.0877 0.024 Uiso 1 1 calc R . . . .
C39 C 0.5200(4) 0.4022(3) -0.0549(3) 0.0229(14) Uani 1 1 d . . . . .
H39 H 0.5183 0.4534 -0.0663 0.028 Uiso 1 1 calc R . . . .
C103 C 0.3119(3) -0.0832(4) 0.1358(3) 0.0225(14) Uani 1 1 d . . . . .
C115 C -0.0284(4) 0.1394(3) 0.3602(3) 0.0238(14) Uani 1 1 d . . . . .
C67 C 0.6959(3) 0.0649(3) -0.0421(3) 0.0210(14) Uani 1 1 d . . . . .
C73 C 0.1489(3) 0.2656(3) 0.0555(3) 0.0204(14) Uani 1 1 d . . . . .
C5 C -0.2572(4) 0.3116(4) -0.3333(3) 0.0273(15) Uani 1 1 d . . . . .
H5 H -0.2173 0.2946 -0.2885 0.033 Uiso 1 1 calc R . . . .
C131 C -0.0137(4) 0.4262(4) 0.1705(4) 0.0337(17) Uani 1 1 d . . . . .
H131 H 0.0184 0.4499 0.2156 0.040 Uiso 1 1 calc R . . . .
C53 C 0.4761(4) 0.4340(4) -0.3291(4) 0.0268(15) Uani 1 1 d . . . . .
H53 H 0.5071 0.4559 -0.2827 0.032 Uiso 1 1 calc R . . . .
C11 C -0.4347(3) 0.4606(3) -0.5529(3) 0.0215(14) Uani 1 1 d . . . . .
H11C H -0.3873 0.4835 -0.5445 0.026 Uiso 1 1 calc R . . . .
H11D H -0.4531 0.4872 -0.5226 0.026 Uiso 1 1 calc R . . . .
C119 C -0.0681(4) 0.4532(3) 0.2946(3) 0.0227(14) Uani 1 1 d . . . . .
H11A H -0.0185 0.4720 0.3051 0.027 Uiso 1 1 calc R . . . .
H11B H -0.0853 0.4819 0.3247 0.027 Uiso 1 1 calc R . . . .
C69 C 0.7153(4) 0.0711(3) -0.1496(4) 0.0304(17) Uani 1 1 d . . . . .
H69 H 0.6982 0.0623 -0.2006 0.036 Uiso 1 1 calc R . . . .
C36 C -0.1776(4) 0.0590(4) -0.4877(4) 0.0307(16) Uani 1 1 d . . . . .
H36 H -0.2242 0.0357 -0.5157 0.037 Uiso 1 1 calc R . . . .
C111 C 0.0260(4) 0.4027(3) 0.4405(3) 0.0272(15) Uani 1 1 d . . . . .
H111 H 0.0211 0.4544 0.4310 0.033 Uiso 1 1 calc R . . . .
C84 C -0.0273(4) 0.5437(3) -0.1632(3) 0.0235(14) Uani 1 1 d . . . . .
C83 C 0.0649(4) 0.4396(3) -0.0540(3) 0.0228(14) Uani 1 1 d . . . . .
H83A H 0.1094 0.4641 -0.0515 0.027 Uiso 1 1 calc R . . . .
H83B H 0.0514 0.4651 -0.0193 0.027 Uiso 1 1 calc R . . . .
C60 C 0.5469(3) 0.0406(3) -0.0618(3) 0.0223(14) Uani 1 1 d . . . . .
H60A H 0.5385 0.0164 -0.1083 0.027 Uiso 1 1 calc R . . . .
H60B H 0.5167 0.0147 -0.0428 0.027 Uiso 1 1 calc R . . . .
C43 C 0.4568(3) 0.1395(3) -0.1283(3) 0.0203(14) Uani 1 1 d . . . . .
C72 C 0.7659(4) 0.0966(4) -0.0020(4) 0.0303(16) Uani 1 1 d . . . . .
H72 H 0.7841 0.1053 0.0491 0.036 Uiso 1 1 calc R . . . .
C118 C -0.1560(4) 0.1873(4) 0.2404(4) 0.0335(18) Uani 1 1 d . . . . .
H118 H -0.1988 0.2038 0.1978 0.040 Uiso 1 1 calc R . . . .
C31 C -0.1510(4) 0.0708(3) -0.4129(4) 0.0254(15) Uani 1 1 d . . . . .
C74 C 0.1377(3) 0.3406(3) 0.0316(3) 0.0223(14) Uani 1 1 d . . . . .
C38 C 0.4755(3) 0.3514(3) -0.1099(3) 0.0204(14) Uani 1 1 d . . . . .
C2 C -0.3701(3) 0.3608(3) -0.4649(3) 0.0204(14) Uani 1 1 d . . . . .
C47 C 0.4245(4) 0.4498(3) -0.2012(3) 0.0225(14) Uani 1 1 d . . . . .
H47A H 0.4734 0.4691 -0.1923 0.027 Uiso 1 1 calc R . . . .
H47B H 0.4081 0.4786 -0.1704 0.027 Uiso 1 1 calc R . . . .
C42 C 0.4357(3) 0.2151(3) -0.1389(3) 0.0196(13) Uani 1 1 d . . . . .
C40 C 0.5654(4) 0.3779(4) 0.0149(4) 0.0272(15) Uani 1 1 d . . . . .
H40 H 0.5937 0.4125 0.0525 0.033 Uiso 1 1 calc R . . . .
C21 C -0.3918(5) 0.3791(4) -0.7841(4) 0.0369(18) Uani 1 1 d . . . . .
H21 H -0.3697 0.3628 -0.8133 0.044 Uiso 1 1 calc R . . . .
C97 C 0.3541(4) 0.0602(3) 0.1018(4) 0.0249(15) Uani 1 1 d . . . . .
C82 C -0.0288(4) 0.1801(4) -0.0661(4) 0.0253(15) Uani 1 1 d . . . . .
H82 H -0.0776 0.1976 -0.0967 0.030 Uiso 1 1 calc R . . . .
C54 C 0.3536(4) 0.5622(4) -0.3087(3) 0.0269(15) Uani 1 1 d . . . . .
C24 C -0.2990(3) 0.0469(4) -0.4266(4) 0.0261(15) Uani 1 1 d . . . . .
H24A H -0.3104 0.0259 -0.4752 0.031 Uiso 1 1 calc R . . . .
H24B H -0.3279 0.0191 -0.4071 0.031 Uiso 1 1 calc R . . . .
C133 C 0.1672(3) -0.0657(4) 0.5191(4) 0.0260(15) Uani 1 1 d . . . . .
C46 C 0.3254(4) 0.1858(4) -0.2427(4) 0.0298(16) Uani 1 1 d . . . . .
H46 H 0.2809 0.2020 -0.2836 0.036 Uiso 1 1 calc R . . . .
C92 C 0.1245(5) 0.4061(4) -0.2398(5) 0.050(2) Uani 1 1 d . . . . .
H92 H 0.1747 0.4149 -0.2280 0.060 Uiso 1 1 calc R . . . .
C114 C -0.0503(3) 0.2156(4) 0.3491(3) 0.0215(14) Uani 1 1 d . . . . .
C78 C 0.0935(3) 0.2060(3) 0.0146(3) 0.0167(13) Uani 1 1 d . . . . .
C59 C 0.3977(4) 0.5999(4) -0.3315(4) 0.0384(18) Uani 1 1 d . . . . .
H59 H 0.4305 0.5731 -0.3437 0.046 Uiso 1 1 calc R . . . .
C98 C 0.3317(4) 0.0604(4) 0.0271(4) 0.0306(16) Uani 1 1 d . . . . .
H98 H 0.2857 0.0387 -0.0061 0.037 Uiso 1 1 calc R . . . .
C35 C -0.1358(5) 0.0815(4) -0.5213(4) 0.0402(19) Uani 1 1 d . . . . .
H35 H -0.1539 0.0732 -0.5725 0.048 Uiso 1 1 calc R . . . .
C44 C 0.4059(3) 0.0874(4) -0.1752(3) 0.0258(14) Uani 1 1 d . . . . .
H44 H 0.4166 0.0360 -0.1678 0.031 Uiso 1 1 calc R . . . .
C48 C 0.4001(4) 0.4260(3) -0.3520(3) 0.0239(14) Uani 1 1 d . . . . .
C37 C 0.4818(3) 0.2754(3) -0.0889(3) 0.0201(14) Uani 1 1 d . . . . .
C132 C 0.0559(4) 0.0400(3) 0.4320(3) 0.0240(14) Uani 1 1 d . . . . .
H13A H 0.0546 0.0163 0.3879 0.029 Uiso 1 1 calc R . . . .
H13B H 0.0198 0.0144 0.4437 0.029 Uiso 1 1 calc R . . . .
C45 C 0.3396(4) 0.1117(4) -0.2328(3) 0.0286(16) Uani 1 1 d . . . . .
H45 H 0.3044 0.0770 -0.2651 0.034 Uiso 1 1 calc R . . . .
C70 C 0.7839(4) 0.1027(4) -0.1076(4) 0.0355(17) Uani 1 1 d . . . . .
H70 H 0.8139 0.1157 -0.1299 0.043 Uiso 1 1 calc R . . . .
C71 C 0.8095(4) 0.1156(4) -0.0342(4) 0.0387(18) Uani 1 1 d . . . . .
H71 H 0.8568 0.1375 -0.0057 0.046 Uiso 1 1 calc R . . . .
C110 C -0.0166(4) 0.3522(3) 0.3838(3) 0.0232(14) Uani 1 1 d . . . . .
C130 C 0.0141(5) 0.3947(4) 0.1270(5) 0.044(2) Uani 1 1 d . . . . .
H130 H 0.0658 0.3975 0.1424 0.053 Uiso 1 1 calc R . . . .
C109 C -0.0072(4) 0.2754(3) 0.4028(3) 0.0226(14) Uani 1 1 d . . . . .
C134 C 0.1870(5) -0.1024(4) 0.4724(4) 0.043(2) Uani 1 1 d . . . . .
H134 H 0.1938 -0.0756 0.4362 0.051 Uiso 1 1 calc R . . . .
C7 C -0.3897(3) 0.1483(3) -0.4833(3) 0.0217(14) Uani 1 1 d . . . . .
C75 C 0.1905(4) 0.3920(4) 0.0783(4) 0.0344(18) Uani 1 1 d . . . . .
H75 H 0.1843 0.4431 0.0655 0.041 Uiso 1 1 calc R . . . .
C117 C -0.1406(4) 0.1120(4) 0.2495(4) 0.0381(19) Uani 1 1 d . . . . .
H117 H -0.1736 0.0771 0.2152 0.046 Uiso 1 1 calc R . . . .
C8 C -0.4448(4) 0.0975(4) -0.5279(3) 0.0287(15) Uani 1 1 d . . . . .
H8A H -0.4348 0.0458 -0.5223 0.034 Uiso 1 1 calc R . . . .
C61 C 0.6626(4) -0.0626(4) 0.0220(4) 0.0288(16) Uani 1 1 d . . . . .
C18 C -0.4570(4) 0.4291(3) -0.7005(3) 0.0242(14) Uani 1 1 d . . . . .
C68 C 0.6714(4) 0.0521(4) -0.1169(4) 0.0260(15) Uani 1 1 d . . . . .
H68 H 0.6241 0.0302 -0.1458 0.031 Uiso 1 1 calc R . . . .
C90 C 0.0250(4) 0.4147(4) -0.2077(3) 0.0267(15) Uani 1 1 d . . . . .
C81 C -0.0157(4) 0.1046(4) -0.0616(3) 0.0255(15) Uani 1 1 d . . . . .
H81 H -0.0550 0.0709 -0.0885 0.031 Uiso 1 1 calc R . . . .
C10 C -0.5273(4) 0.1979(4) -0.5867(4) 0.0331(17) Uani 1 1 d . . . . .
H10A H -0.5741 0.2151 -0.6233 0.040 Uiso 1 1 calc R . . . .
C139 C 0.2109(4) 0.0736(4) 0.4784(4) 0.0318(17) Uani 1 1 d . . . . .
C22 C -0.3489(4) 0.4159(4) -0.7191(4) 0.0340(17) Uani 1 1 d . . . . .
H22 H -0.2978 0.4246 -0.7033 0.041 Uiso 1 1 calc R . . . .
C34 C -0.0687(5) 0.1154(4) -0.4817(5) 0.046(2) Uani 1 1 d . . . . .
H34 H -0.0398 0.1295 -0.5049 0.056 Uiso 1 1 calc R . . . .
C12 C -0.5107(4) 0.5669(4) -0.6684(3) 0.0271(16) Uani 1 1 d . . . . .
C104 C 0.3006(4) -0.1301(4) 0.1841(4) 0.0349(17) Uani 1 1 d . . . . .
H104 H 0.2894 -0.1092 0.2201 0.042 Uiso 1 1 calc R . . . .
C121 C -0.0729(4) 0.5982(4) 0.1762(4) 0.0368(18) Uani 1 1 d . . . . .
H121 H -0.0384 0.5677 0.1697 0.044 Uiso 1 1 calc R . . . .
C126 C -0.0902(4) 0.4226(4) 0.1467(3) 0.0262(15) Uani 1 1 d . . . . .
C108 C 0.3274(4) -0.1151(4) 0.0827(4) 0.0374(18) Uani 1 1 d . . . . .
H108 H 0.3341 -0.0847 0.0486 0.045 Uiso 1 1 calc R . . . .
C25 C -0.1907(4) -0.0615(4) -0.3576(4) 0.0305(16) Uani 1 1 d . . . . .
C4 C -0.2657(4) 0.3874(4) -0.3471(4) 0.0290(16) Uani 1 1 d . . . . .
H4A H -0.2330 0.4218 -0.3120 0.035 Uiso 1 1 calc R . . . .
C15 C -0.5222(5) 0.7182(4) -0.6901(4) 0.046(2) Uani 1 1 d . . . . .
H15 H -0.5262 0.7704 -0.6973 0.055 Uiso 1 1 calc R . . . .
C23 C -0.3814(4) 0.4401(4) -0.6772(4) 0.0280(15) Uani 1 1 d . . . . .
H23 H -0.3520 0.4645 -0.6318 0.034 Uiso 1 1 calc R . . . .
C77 C 0.2589(4) 0.2940(4) 0.1584(4) 0.0386(19) Uani 1 1 d . . . . .
H77 H 0.3017 0.2775 0.2009 0.046 Uiso 1 1 calc R . . . .
C9 C -0.5130(4) 0.1227(4) -0.5797(4) 0.0343(18) Uani 1 1 d . . . . .
H9 H -0.5500 0.0886 -0.6104 0.041 Uiso 1 1 calc R . . . .
C20 C -0.4653(5) 0.3656(4) -0.8074(4) 0.040(2) Uani 1 1 d . . . . .
H20 H -0.4937 0.3391 -0.8518 0.048 Uiso 1 1 calc R . . . .
C32 C -0.0838(4) 0.1063(4) -0.3734(4) 0.0354(17) Uani 1 1 d . . . . .
H32 H -0.0656 0.1151 -0.3222 0.042 Uiso 1 1 calc R . . . .
C107 C 0.3330(4) -0.1912(4) 0.0802(5) 0.043(2) Uani 1 1 d . . . . .
H107 H 0.3443 -0.2128 0.0445 0.051 Uiso 1 1 calc R . . . .
C76 C 0.2508(4) 0.3698(4) 0.1423(4) 0.042(2) Uani 1 1 d . . . . .
H76 H 0.2858 0.4047 0.1744 0.050 Uiso 1 1 calc R . . . .
C112 C 0.0750(4) 0.3767(4) 0.5102(4) 0.0377(19) Uani 1 1 d . . . . .
H112 H 0.1034 0.4103 0.5488 0.045 Uiso 1 1 calc R . . . .
C99 C 0.3763(5) 0.0923(4) 0.0005(5) 0.044(2) Uani 1 1 d . . . . .
H99 H 0.3613 0.0908 -0.0507 0.052 Uiso 1 1 calc R . . . .
C1 C -0.3598(3) 0.2843(3) -0.4448(3) 0.0202(14) Uani 1 1 d . . . . .
C87 C -0.0507(5) 0.6950(4) -0.1823(4) 0.045(2) Uani 1 1 d . . . . .
H87 H -0.0587 0.7470 -0.1880 0.053 Uiso 1 1 calc R . . . .
C116 C -0.0768(4) 0.0891(4) 0.3091(4) 0.0350(17) Uani 1 1 d . . . . .
H116 H -0.0654 0.0378 0.3157 0.042 Uiso 1 1 calc R . . . .
C113 C 0.0816(4) 0.3013(4) 0.5222(4) 0.0375(19) Uani 1 1 d . . . . .
H113 H 0.1164 0.2834 0.5693 0.045 Uiso 1 1 calc R . . . .
C88 C 0.0179(5) 0.6670(4) -0.1681(5) 0.056(3) Uani 1 1 d . . . . .
H88 H 0.0564 0.6988 -0.1650 0.067 Uiso 1 1 calc R . . . .
C52 C 0.5062(4) 0.4104(4) -0.3734(4) 0.0380(18) Uani 1 1 d . . . . .
H52 H 0.5577 0.4165 -0.3577 0.046 Uiso 1 1 calc R . . . .
C19 C -0.4989(4) 0.3910(4) -0.7654(4) 0.0323(17) Uani 1 1 d . . . . .
H19 H -0.5500 0.3820 -0.7815 0.039 Uiso 1 1 calc R . . . .
C89 C 0.0288(4) 0.5903(4) -0.1583(4) 0.0423(19) Uani 1 1 d . . . . .
H89 H 0.0755 0.5699 -0.1480 0.051 Uiso 1 1 calc R . . . .
C100 C 0.4425(5) 0.1261(4) 0.0480(5) 0.051(2) Uani 1 1 d . . . . .
H100 H 0.4726 0.1483 0.0293 0.061 Uiso 1 1 calc R . . . .
C57 C 0.3484(5) 0.7146(4) -0.3200(4) 0.049(2) Uani 1 1 d . . . . .
H57 H 0.3461 0.7671 -0.3242 0.059 Uiso 1 1 calc R . . . .
C123 C -0.1171(5) 0.7187(4) 0.1836(4) 0.048(2) Uani 1 1 d . . . . .
H123 H -0.1153 0.7710 0.1793 0.057 Uiso 1 1 calc R . . . .
C51 C 0.4608(5) 0.3776(4) -0.4411(4) 0.043(2) Uani 1 1 d . . . . .
H51 H 0.4813 0.3620 -0.4719 0.052 Uiso 1 1 calc R . . . .
C102 C 0.4211(4) 0.0955(4) 0.1493(4) 0.0356(17) Uani 1 1 d . . . . .
H102 H 0.4365 0.0971 0.2006 0.043 Uiso 1 1 calc R . . . .
C49 C 0.3561(4) 0.3919(4) -0.4189(4) 0.0322(17) Uani 1 1 d . . . . .
H49 H 0.3048 0.3848 -0.4344 0.039 Uiso 1 1 calc R . . . .
C26 C -0.1738(4) -0.1027(4) -0.4045(5) 0.0398(19) Uani 1 1 d . . . . .
H26 H -0.1647 -0.0781 -0.4404 0.048 Uiso 1 1 calc R . . . .
C66 C 0.6578(5) -0.1103(4) -0.0333(4) 0.054(2) Uani 1 1 d . . . . .
H66 H 0.6459 -0.0910 -0.0805 0.064 Uiso 1 1 calc R . . . .
C86 C -0.1063(5) 0.6505(4) -0.1883(4) 0.046(2) Uani 1 1 d . . . . .
H86 H -0.1531 0.6712 -0.1992 0.055 Uiso 1 1 calc R . . . .
C50 C 0.3863(5) 0.3679(5) -0.4634(4) 0.047(2) Uani 1 1 d . . . . .
H50 H 0.3556 0.3448 -0.5093 0.056 Uiso 1 1 calc R . . . .
C125 C -0.1753(5) 0.6111(4) 0.2003(5) 0.047(2) Uani 1 1 d . . . . .
H125 H -0.2132 0.5894 0.2086 0.057 Uiso 1 1 calc R . . . .
C6 C -0.4098(3) 0.2246(3) -0.4920(3) 0.0198(14) Uani 1 1 d . . . . .
C91 C 0.0988(4) 0.4259(4) -0.1909(4) 0.0361(18) Uani 1 1 d . . . . .
H91 H 0.1320 0.4475 -0.1450 0.043 Uiso 1 1 calc R . . . .
C127 C -0.1350(5) 0.3873(4) 0.0816(4) 0.0356(18) Uani 1 1 d . . . . .
H127 H -0.1869 0.3846 0.0652 0.043 Uiso 1 1 calc R . . . .
C13 C -0.4698(5) 0.6026(4) -0.6949(5) 0.053(2) Uani 1 1 d . . . . .
H13 H -0.4372 0.5747 -0.7066 0.064 Uiso 1 1 calc R . . . .
C55 C 0.3047(5) 0.6008(5) -0.2921(4) 0.0436(19) Uani 1 1 d . . . . .
H55 H 0.2725 0.5754 -0.2781 0.052 Uiso 1 1 calc R . . . .
C136 C 0.1866(4) -0.2190(4) 0.5283(5) 0.042(2) Uani 1 1 d . . . . .
H136 H 0.1924 -0.2713 0.5304 0.051 Uiso 1 1 calc R . . . .
C85 C -0.0955(4) 0.5745(4) -0.1788(4) 0.0348(18) Uani 1 1 d . . . . .
H85 H -0.1348 0.5435 -0.1829 0.042 Uiso 1 1 calc R . . . .
C122 C -0.0679(5) 0.6748(4) 0.1731(4) 0.048(2) Uani 1 1 d . . . . .
H122 H -0.0307 0.6966 0.1638 0.057 Uiso 1 1 calc R . . . .
C58 C 0.3950(5) 0.6763(4) -0.3371(5) 0.049(2) Uani 1 1 d . . . . .
H58 H 0.4259 0.7018 -0.3528 0.059 Uiso 1 1 calc R . . . .
C135 C 0.1971(5) -0.1784(4) 0.4781(5) 0.048(2) Uani 1 1 d . . . . .
H135 H 0.2118 -0.2030 0.4462 0.058 Uiso 1 1 calc R . . . .
C106 C 0.3227(4) -0.2355(4) 0.1277(5) 0.044(2) Uani 1 1 d . . . . .
H106 H 0.3275 -0.2877 0.1251 0.053 Uiso 1 1 calc R . . . .
C28 C -0.1825(5) -0.2150(5) -0.3467(6) 0.058(3) Uani 1 1 d . . . . .
H28 H -0.1789 -0.2674 -0.3424 0.070 Uiso 1 1 calc R . . . .
C105 C 0.3054(5) -0.2061(4) 0.1800(5) 0.049(2) Uani 1 1 d . . . . .
H105 H 0.2971 -0.2376 0.2125 0.059 Uiso 1 1 calc R . . . .
C129 C -0.0310(6) 0.3598(4) 0.0625(5) 0.052(2) Uani 1 1 d . . . . .
H129 H -0.0106 0.3386 0.0336 0.062 Uiso 1 1 calc R . . . .
C101 C 0.4646(5) 0.1274(5) 0.1225(5) 0.051(2) Uani 1 1 d . . . . .
H101 H 0.5100 0.1505 0.1553 0.062 Uiso 1 1 calc R . . . .
C95 C -0.0233(4) 0.3807(4) -0.2742(4) 0.0381(18) Uani 1 1 d . . . . .
H95 H -0.0734 0.3714 -0.2857 0.046 Uiso 1 1 calc R . . . .
C141 C 0.2461(8) 0.0959(6) 0.3840(7) 0.079(4) Uani 1 1 d . . . . .
H141 H 0.2369 0.0913 0.3344 0.094 Uiso 1 1 calc R . . . .
C124 C -0.1683(5) 0.6880(4) 0.2001(5) 0.058(3) Uani 1 1 d . . . . .
H124 H -0.1993 0.7189 0.2114 0.070 Uiso 1 1 calc R . . . .
C17 C -0.5598(5) 0.6070(4) -0.6542(5) 0.053(2) Uani 1 1 d . . . . .
H17 H -0.5904 0.5828 -0.6374 0.064 Uiso 1 1 calc R . . . .
C33 C -0.0430(4) 0.1292(4) -0.4074(5) 0.047(2) Uani 1 1 d . . . . .
H33 H 0.0026 0.1545 -0.3799 0.056 Uiso 1 1 calc R . . . .
C30 C -0.2029(5) -0.0987(4) -0.3045(5) 0.048(2) Uani 1 1 d . . . . .
H30 H -0.2134 -0.0715 -0.2708 0.057 Uiso 1 1 calc R . . . .
C64 C 0.6875(5) -0.2132(5) 0.0485(5) 0.053(2) Uani 1 1 d . . . . .
H64 H 0.6953 -0.2649 0.0577 0.064 Uiso 1 1 calc R . . . .
C138 C 0.1573(5) -0.1062(4) 0.5705(5) 0.045(2) Uani 1 1 d . . . . .
H138 H 0.1433 -0.0815 0.6029 0.054 Uiso 1 1 calc R . . . .
C144 C 0.2744(4) 0.1116(4) 0.5292(5) 0.053(2) Uani 1 1 d . . . . .
H144 H 0.2840 0.1175 0.5788 0.064 Uiso 1 1 calc R . . . .
C65 C 0.6701(6) -0.1856(4) -0.0200(5) 0.068(3) Uani 1 1 d . . . . .
H65 H 0.6666 -0.2179 -0.0580 0.082 Uiso 1 1 calc R . . . .
C27 C -0.1698(5) -0.1797(4) -0.3999(5) 0.050(2) Uani 1 1 d . . . . .
H27 H -0.1587 -0.2077 -0.4327 0.060 Uiso 1 1 calc R . . . .
C140 C 0.1967(5) 0.0668(4) 0.4046(5) 0.053(2) Uani 1 1 d . . . . .
H140 H 0.1533 0.0423 0.3696 0.064 Uiso 1 1 calc R . . . .
C62 C 0.6815(4) -0.0916(4) 0.0904(4) 0.0408(19) Uani 1 1 d . . . . .
H62 H 0.6864 -0.0597 0.1291 0.049 Uiso 1 1 calc R . . . .
C128 C -0.1052(6) 0.3555(5) 0.0394(4) 0.055(3) Uani 1 1 d . . . . .
H128 H -0.1366 0.3309 -0.0053 0.066 Uiso 1 1 calc R . . . .
C93 C 0.0771(6) 0.3738(5) -0.3054(5) 0.061(3) Uani 1 1 d . . . . .
H93 H 0.0948 0.3603 -0.3391 0.073 Uiso 1 1 calc R . . . .
C94 C 0.0031(6) 0.3604(5) -0.3236(4) 0.058(3) Uani 1 1 d . . . . .
H94 H -0.0291 0.3377 -0.3692 0.069 Uiso 1 1 calc R . . . .
C137 C 0.1673(5) -0.1826(4) 0.5760(5) 0.053(2) Uani 1 1 d . . . . .
H137 H 0.1610 -0.2096 0.6123 0.064 Uiso 1 1 calc R . . . .
C63 C 0.6935(5) -0.1667(4) 0.1031(5) 0.047(2) Uani 1 1 d . . . . .
H63 H 0.7062 -0.1862 0.1504 0.056 Uiso 1 1 calc R . . . .
C14 C -0.4742(6) 0.6784(4) -0.7054(6) 0.060(3) Uani 1 1 d . . . . .
H14A H -0.4442 0.7025 -0.7229 0.072 Uiso 1 1 calc R . . . .
C56 C 0.3043(5) 0.6784(5) -0.2966(5) 0.053(2) Uani 1 1 d . . . . .
H56 H 0.2729 0.7062 -0.2832 0.064 Uiso 1 1 calc R . . . .
C16 C -0.5642(6) 0.6826(5) -0.6646(5) 0.067(3) Uani 1 1 d . . . . .
H16A H -0.5974 0.7104 -0.6536 0.081 Uiso 1 1 calc R . . . .
C29 C -0.1997(5) -0.1754(5) -0.3012(6) 0.061(3) Uani 1 1 d . . . . .
H29 H -0.2098 -0.2005 -0.2662 0.074 Uiso 1 1 calc R . . . .
C143 C 0.3227(5) 0.1401(6) 0.5058(8) 0.083(4) Uani 1 1 d . . . . .
H143 H 0.3659 0.1657 0.5397 0.100 Uiso 1 1 calc R . . . .
C142 C 0.3087(7) 0.1317(7) 0.4340(9) 0.093(5) Uani 1 1 d . . . . .
H142 H 0.3429 0.1508 0.4189 0.112 Uiso 1 1 calc R . . . .

loop_
_atom_site_aniso_label
_atom_site_aniso_U_11
_atom_site_aniso_U_22
_atom_site_aniso_U_33
_atom_site_aniso_U_23
_atom_site_aniso_U_13
_atom_site_aniso_U_12
Se5 0.0206(4) 0.0320(4) 0.0272(3) 0.0003(3) 0.0059(3) -0.0013(3)
Se6 0.0325(4) 0.0402(4) 0.0211(3) -0.0035(3) 0.0085(3) 0.0021(3)
Se4 0.0309(4) 0.0418(5) 0.0210(3) -0.0032(3) 0.0064(3) -0.0020(4)
Se8 0.0322(4) 0.0423(5) 0.0236(3) -0.0037(3) 0.0081(3) -0.0003(4)
Se3 0.0216(4) 0.0554(5) 0.0323(4) 0.0024(4) 0.0095(3) -0.0064(4)
Se1 0.0214(4) 0.0441(5) 0.0316(4) -0.0026(3) 0.0064(3) -0.0052(3)
Se7 0.0236(4) 0.0521(6) 0.0468(5) 0.0038(4) 0.0113(3) -0.0077(4)
Se2 0.0478(5) 0.0634(6) 0.0249(4) -0.0082(4) 0.0134(4) 0.0028(4)
P5 0.0197(8) 0.0176(8) 0.0171(7) 0.0012(6) 0.0069(7) 0.0039(7)
P6 0.0185(8) 0.0174(8) 0.0211(8) 0.0026(6) 0.0072(7) 0.0028(7)
P3 0.0213(9) 0.0239(9) 0.0179(8) 0.0020(7) 0.0077(7) 0.0021(7)
P7 0.0225(9) 0.0207(9) 0.0184(8) 0.0026(6) 0.0080(7) 0.0016(7)
P4 0.0188(9) 0.0217(9) 0.0209(8) 0.0033(7) 0.0050(7) 0.0001(7)
P1 0.0218(9) 0.0249(9) 0.0162(8) -0.0004(7) 0.0059(7) 0.0020(7)
P8 0.0194(9) 0.0242(9) 0.0235(8) 0.0043(7) 0.0089(7) 0.0042(7)
P2 0.0227(9) 0.0256(10) 0.0241(8) 0.0017(7) 0.0091(7) 0.0023(8)
N12 0.017(3) 0.013(3) 0.029(3) 0.000(2) 0.004(2) 0.003(2)
N11 0.016(3) 0.022(3) 0.022(3) 0.001(2) 0.002(2) -0.002(2)
N1 0.023(3) 0.023(3) 0.019(3) 0.000(2) 0.005(2) -0.001(3)
N4 0.018(3) 0.017(3) 0.028(3) -0.002(2) 0.007(2) 0.001(2)
N14 0.033(3) 0.013(3) 0.017(3) -0.001(2) 0.003(2) -0.003(3)
N3 0.026(3) 0.019(3) 0.013(2) -0.002(2) 0.003(2) -0.002(2)
N7 0.018(3) 0.022(3) 0.028(3) -0.003(2) 0.004(2) -0.003(2)
N6 0.029(3) 0.019(3) 0.015(2) -0.001(2) 0.003(2) -0.003(2)
N15 0.029(3) 0.020(3) 0.024(3) -0.002(2) 0.004(3) 0.004(3)
N9 0.022(3) 0.018(3) 0.023(3) 0.002(2) -0.001(2) -0.003(2)
N10 0.019(3) 0.012(3) 0.021(3) 0.002(2) 0.001(2) -0.003(2)
N16 0.023(3) 0.020(3) 0.023(3) -0.004(2) 0.005(2) 0.002(2)
N8 0.021(3) 0.017(3) 0.023(3) 0.000(2) 0.001(2) -0.004(2)
N2 0.014(3) 0.027(3) 0.030(3) -0.006(2) 0.003(2) -0.002(2)
N5 0.023(3) 0.022(3) 0.017(3) 0.002(2) 0.005(2) 0.000(2)
N13 0.037(4) 0.022(3) 0.017(3) 0.002(2) 0.004(3) 0.004(3)
C79 0.020(3) 0.016(3) 0.015(3) -0.001(2) 0.007(3) -0.002(3)
C120 0.029(4) 0.018(3) 0.018(3) 0.001(2) 0.009(3) 0.006(3)
C3 0.025(3) 0.018(3) 0.020(3) 0.000(3) 0.007(3) -0.002(3)
C80 0.020(3) 0.014(3) 0.024(3) 0.001(3) 0.006(3) 0.000(3)
C41 0.031(4) 0.023(4) 0.016(3) -0.001(3) 0.002(3) 0.002(3)
C96 0.017(3) 0.012(3) 0.025(3) 0.000(2) 0.004(3) 0.001(3)
C39 0.027(4) 0.015(3) 0.026(3) -0.003(3) 0.012(3) -0.001(3)
C103 0.016(3) 0.022(3) 0.028(3) 0.002(3) 0.009(3) 0.003(3)
C115 0.025(4) 0.019(3) 0.021(3) 0.000(3) 0.005(3) 0.005(3)
C67 0.022(3) 0.016(3) 0.022(3) 0.003(2) 0.008(3) 0.003(3)
C73 0.017(3) 0.019(3) 0.020(3) 0.002(3) 0.005(3) 0.000(3)
C5 0.030(4) 0.025(4) 0.019(3) 0.003(3) 0.005(3) -0.002(3)
C131 0.039(4) 0.030(4) 0.036(4) 0.008(3) 0.021(3) 0.012(3)
C53 0.028(4) 0.020(3) 0.032(4) 0.004(3) 0.014(3) 0.004(3)
C11 0.023(3) 0.020(3) 0.017(3) -0.003(2) 0.006(3) -0.003(3)
C119 0.029(4) 0.018(3) 0.019(3) 0.000(2) 0.010(3) 0.000(3)
C69 0.044(5) 0.020(4) 0.034(4) 0.002(3) 0.025(4) 0.006(3)
C36 0.037(4) 0.024(4) 0.030(4) 0.001(3) 0.015(3) 0.004(3)
C111 0.031(4) 0.016(3) 0.029(3) 0.000(3) 0.009(3) -0.003(3)
C84 0.031(4) 0.019(3) 0.018(3) -0.001(3) 0.009(3) 0.001(3)
C83 0.025(4) 0.018(3) 0.018(3) 0.003(2) 0.004(3) -0.001(3)
C60 0.017(3) 0.015(3) 0.028(3) 0.002(3) 0.005(3) -0.001(3)
C43 0.018(3) 0.023(3) 0.021(3) 0.001(3) 0.009(3) 0.000(3)
C72 0.027(4) 0.029(4) 0.034(4) 0.003(3) 0.013(3) 0.004(3)
C118 0.027(4) 0.030(4) 0.024(4) -0.006(3) -0.005(3) 0.002(3)
C31 0.025(4) 0.020(4) 0.032(4) 0.004(3) 0.014(3) 0.007(3)
C74 0.021(3) 0.013(3) 0.027(3) 0.001(3) 0.006(3) -0.001(3)
C38 0.020(3) 0.020(3) 0.021(3) -0.005(3) 0.010(3) -0.001(3)
C2 0.022(3) 0.023(3) 0.018(3) -0.002(3) 0.010(3) -0.003(3)
C47 0.023(3) 0.023(3) 0.018(3) 0.001(3) 0.007(3) -0.004(3)
C42 0.019(3) 0.019(3) 0.022(3) -0.002(3) 0.010(3) -0.002(3)
C40 0.027(4) 0.023(4) 0.027(3) -0.008(3) 0.009(3) -0.008(3)
C21 0.056(5) 0.026(4) 0.038(4) 0.007(3) 0.030(4) 0.015(4)
C97 0.026(4) 0.016(3) 0.035(4) 0.002(3) 0.016(3) 0.003(3)
C82 0.016(3) 0.025(4) 0.029(3) -0.002(3) 0.006(3) -0.004(3)
C54 0.028(4) 0.033(4) 0.018(3) 0.003(3) 0.009(3) 0.011(3)
C24 0.024(4) 0.020(3) 0.029(3) -0.003(3) 0.008(3) 0.003(3)
C133 0.017(3) 0.027(4) 0.031(3) 0.009(3) 0.008(3) 0.006(3)
C46 0.022(4) 0.034(4) 0.024(3) -0.004(3) 0.003(3) 0.000(3)
C92 0.067(6) 0.038(5) 0.074(6) 0.020(5) 0.058(5) 0.017(4)
C114 0.023(4) 0.023(3) 0.016(3) -0.004(3) 0.006(3) -0.002(3)
C78 0.020(3) 0.009(3) 0.018(3) 0.001(2) 0.007(3) -0.006(3)
C59 0.056(5) 0.027(4) 0.045(4) 0.001(3) 0.033(4) 0.006(4)
C98 0.041(4) 0.021(4) 0.037(4) 0.008(3) 0.025(3) 0.007(3)
C35 0.056(5) 0.035(4) 0.042(4) 0.014(4) 0.033(4) 0.013(4)
C44 0.023(3) 0.021(3) 0.027(3) -0.003(3) 0.006(3) -0.007(3)
C48 0.032(4) 0.013(3) 0.029(3) 0.005(3) 0.016(3) 0.003(3)
C37 0.019(3) 0.023(3) 0.016(3) -0.001(3) 0.007(3) 0.001(3)
C132 0.023(4) 0.020(3) 0.022(3) 0.000(3) 0.005(3) 0.003(3)
C45 0.026(4) 0.024(4) 0.026(3) -0.009(3) 0.004(3) -0.002(3)
C70 0.037(4) 0.031(4) 0.053(5) 0.005(4) 0.032(4) 0.003(4)
C71 0.028(4) 0.038(5) 0.052(5) 0.003(4) 0.020(4) -0.004(3)
C110 0.028(4) 0.019(3) 0.019(3) 0.001(3) 0.008(3) -0.001(3)
C130 0.058(5) 0.039(5) 0.058(5) 0.016(4) 0.045(5) 0.022(4)
C109 0.029(4) 0.019(3) 0.019(3) -0.001(3) 0.011(3) 0.000(3)
C134 0.061(6) 0.030(4) 0.048(5) 0.012(3) 0.035(4) 0.010(4)
C7 0.020(3) 0.023(3) 0.020(3) 0.001(3) 0.007(3) -0.002(3)
C75 0.028(4) 0.021(4) 0.035(4) 0.001(3) 0.000(3) -0.005(3)
C117 0.040(4) 0.018(4) 0.030(4) -0.011(3) -0.005(3) 0.003(3)
C8 0.029(4) 0.022(4) 0.031(4) -0.008(3) 0.010(3) -0.006(3)
C61 0.017(3) 0.028(4) 0.035(4) 0.010(3) 0.007(3) 0.001(3)
C18 0.032(4) 0.018(3) 0.022(3) 0.002(3) 0.012(3) 0.006(3)
C68 0.029(4) 0.017(3) 0.030(4) 0.002(3) 0.013(3) 0.001(3)
C90 0.040(4) 0.022(3) 0.026(3) 0.008(3) 0.021(3) 0.015(3)
C81 0.022(4) 0.018(4) 0.027(3) 0.000(3) 0.004(3) -0.003(3)
C10 0.019(4) 0.026(4) 0.042(4) -0.001(3) 0.004(3) 0.001(3)
C139 0.031(4) 0.023(4) 0.051(4) 0.011(3) 0.028(4) 0.008(3)
C22 0.044(4) 0.028(4) 0.039(4) 0.010(3) 0.026(4) 0.014(4)
C34 0.050(5) 0.040(5) 0.069(6) 0.018(4) 0.044(5) 0.013(4)
C12 0.034(4) 0.027(4) 0.021(3) 0.003(3) 0.013(3) 0.009(3)
C104 0.048(5) 0.025(4) 0.036(4) 0.004(3) 0.023(4) 0.001(4)
C121 0.062(5) 0.018(4) 0.046(4) 0.002(3) 0.038(4) 0.003(4)
C126 0.043(4) 0.017(3) 0.020(3) 0.002(3) 0.016(3) 0.000(3)
C108 0.046(5) 0.022(4) 0.060(5) 0.006(3) 0.038(4) 0.008(4)
C25 0.021(4) 0.027(4) 0.038(4) 0.008(3) 0.009(3) 0.001(3)
C4 0.030(4) 0.023(4) 0.023(3) -0.005(3) 0.003(3) -0.004(3)
C15 0.079(6) 0.027(4) 0.040(4) 0.007(3) 0.035(4) 0.010(4)
C23 0.031(4) 0.028(4) 0.023(3) -0.001(3) 0.011(3) 0.002(3)
C77 0.029(4) 0.030(4) 0.031(4) 0.003(3) -0.007(3) -0.008(3)
C9 0.023(4) 0.032(4) 0.035(4) -0.015(3) 0.003(3) -0.008(3)
C20 0.059(6) 0.035(5) 0.024(4) -0.007(3) 0.017(4) -0.001(4)
C32 0.022(4) 0.033(4) 0.048(4) -0.005(3) 0.014(3) -0.001(3)
C107 0.055(5) 0.025(4) 0.070(6) 0.000(4) 0.048(5) 0.009(4)
C76 0.040(5) 0.023(4) 0.036(4) 0.003(3) -0.004(3) -0.010(4)
C112 0.046(5) 0.029(4) 0.023(3) -0.008(3) 0.004(3) -0.010(4)
C99 0.059(6) 0.032(4) 0.054(5) 0.013(4) 0.039(4) 0.008(4)
C1 0.018(3) 0.023(3) 0.019(3) -0.003(3) 0.008(3) -0.002(3)
C87 0.068(6) 0.018(4) 0.033(4) 0.000(3) 0.011(4) 0.009(4)
C116 0.041(4) 0.020(3) 0.029(4) -0.009(3) 0.003(3) 0.004(3)
C113 0.051(5) 0.024(4) 0.018(3) -0.001(3) 0.000(3) 0.004(4)
C88 0.045(5) 0.024(4) 0.073(6) 0.005(4) 0.006(5) -0.002(4)
C52 0.034(4) 0.037(4) 0.056(5) 0.009(4) 0.032(4) 0.011(4)
C19 0.042(4) 0.030(4) 0.024(3) -0.002(3) 0.015(3) 0.001(3)
C89 0.036(4) 0.017(4) 0.066(5) 0.007(4) 0.018(4) 0.003(4)
C100 0.060(6) 0.027(4) 0.092(7) 0.022(4) 0.057(6) 0.010(4)
C57 0.081(7) 0.025(4) 0.033(4) 0.000(3) 0.020(4) 0.014(4)
C123 0.083(7) 0.020(4) 0.048(5) 0.004(3) 0.036(5) 0.007(4)
C51 0.067(6) 0.030(4) 0.049(5) 0.004(4) 0.041(5) 0.010(4)
C102 0.030(4) 0.031(4) 0.047(4) 0.006(4) 0.020(3) 0.002(4)
C49 0.043(4) 0.026(4) 0.029(4) -0.003(3) 0.018(3) -0.002(3)
C26 0.042(5) 0.024(4) 0.057(5) 0.004(3) 0.026(4) 0.004(3)
C66 0.071(6) 0.028(4) 0.034(4) 0.003(3) 0.001(4) 0.001(4)
C86 0.062(6) 0.038(5) 0.052(5) 0.015(4) 0.038(4) 0.026(4)
C50 0.065(6) 0.043(5) 0.037(4) -0.004(4) 0.028(4) 0.000(4)
C125 0.048(5) 0.037(5) 0.067(6) 0.008(4) 0.035(4) 0.008(4)
C6 0.018(3) 0.019(3) 0.023(3) -0.005(3) 0.011(3) -0.006(3)
C91 0.044(5) 0.019(4) 0.059(5) 0.013(3) 0.036(4) 0.012(3)
C127 0.052(5) 0.029(4) 0.026(4) 0.002(3) 0.018(3) 0.003(4)
C13 0.068(6) 0.030(5) 0.089(7) 0.014(4) 0.061(6) 0.012(4)
C55 0.048(5) 0.043(5) 0.040(4) 0.000(4) 0.021(4) 0.012(4)
C136 0.030(4) 0.021(4) 0.077(6) 0.012(4) 0.027(4) -0.002(3)
C85 0.048(5) 0.029(4) 0.040(4) 0.015(3) 0.031(4) 0.017(4)
C122 0.081(7) 0.026(4) 0.060(5) -0.003(4) 0.053(5) -0.007(4)
C58 0.079(7) 0.025(4) 0.053(5) 0.002(4) 0.039(5) 0.001(4)
C135 0.065(6) 0.028(4) 0.060(5) 0.001(4) 0.036(5) 0.009(4)
C106 0.046(5) 0.021(4) 0.065(5) 0.010(4) 0.025(4) 0.006(4)
C28 0.046(5) 0.022(4) 0.086(7) 0.026(5) 0.013(5) 0.006(4)
C105 0.079(7) 0.019(4) 0.059(5) 0.012(4) 0.039(5) -0.002(4)
C129 0.095(8) 0.032(5) 0.052(5) 0.014(4) 0.055(6) 0.024(5)
C101 0.039(5) 0.037(5) 0.085(7) 0.013(5) 0.035(5) 0.000(4)
C95 0.045(5) 0.043(4) 0.029(4) 0.005(3) 0.020(3) 0.017(4)
C141 0.127(10) 0.050(6) 0.122(10) 0.056(7) 0.111(9) 0.051(7)
C124 0.076(7) 0.026(5) 0.089(7) 0.014(4) 0.053(6) 0.028(5)
C17 0.083(7) 0.039(5) 0.072(6) 0.023(4) 0.064(5) 0.027(5)
C33 0.028(4) 0.037(5) 0.077(6) -0.003(4) 0.025(4) -0.006(4)
C30 0.050(5) 0.041(5) 0.054(5) 0.016(4) 0.025(4) 0.007(4)
C64 0.044(5) 0.027(4) 0.077(6) 0.018(4) 0.018(5) -0.003(4)
C138 0.050(5) 0.039(5) 0.063(5) 0.017(4) 0.040(5) 0.015(4)
C144 0.039(5) 0.039(5) 0.088(7) 0.022(5) 0.035(5) 0.004(4)
C65 0.096(8) 0.020(4) 0.053(6) 0.002(4) 0.005(5) 0.003(5)
C27 0.050(5) 0.022(4) 0.075(6) 0.000(4) 0.026(5) 0.003(4)
C140 0.074(6) 0.042(5) 0.068(6) 0.029(4) 0.055(5) 0.028(5)
C62 0.046(5) 0.039(5) 0.049(5) 0.017(4) 0.033(4) 0.014(4)
C128 0.102(8) 0.035(5) 0.031(4) -0.003(3) 0.033(5) 0.011(5)
C93 0.103(9) 0.051(6) 0.063(6) 0.027(5) 0.067(6) 0.040(6)
C94 0.092(8) 0.049(6) 0.033(4) 0.004(4) 0.030(5) 0.023(5)
C137 0.060(6) 0.039(5) 0.088(7) 0.029(5) 0.057(5) 0.013(4)
C63 0.060(6) 0.034(5) 0.063(5) 0.028(4) 0.043(5) 0.016(4)
C14 0.082(7) 0.024(4) 0.102(8) 0.010(5) 0.067(6) 0.007(5)
C56 0.068(6) 0.041(5) 0.049(5) -0.002(4) 0.026(5) 0.026(5)
C16 0.120(9) 0.040(5) 0.085(7) 0.014(5) 0.083(7) 0.035(6)
C29 0.066(6) 0.040(5) 0.086(7) 0.039(5) 0.042(6) 0.005(5)
C143 0.046(6) 0.055(6) 0.160(12) 0.052(7) 0.059(7) 0.017(5)
C142 0.086(9) 0.073(8) 0.177(15) 0.076(9) 0.108(10) 0.045(7)

loop_
_atom_type_symbol
_atom_type_description
_atom_type_scat_dispersion_real
_atom_type_scat_dispersion_imag
_atom_type_scat_source
C C 0.0033 0.0016 'International Tables Vol C Tables 4.2.6.8 and 6.1.1.4'
H H 0.0000 0.0000 'International Tables Vol C Tables 4.2.6.8 and 6.1.1.4'
N N 0.0061 0.0033 'International Tables Vol C Tables 4.2.6.8 and 6.1.1.4'
P P 0.1023 0.0942 'International Tables Vol C Tables 4.2.6.8 and 6.1.1.4'
Se Se -0.0929 2.2259 'International Tables Vol C Tables 4.2.6.8 and 6.1.1.4'

loop_
_geom_angle_atom_site_label_1
_geom_angle_atom_site_label_2
_geom_angle_atom_site_label_3
_geom_angle
_geom_angle_site_symmetry_1
_geom_angle_site_symmetry_3
_geom_angle_publ_flag
C84 P5 Se5 114.6(2) . . ?
C84 P5 C83 103.8(3) . . ?
C84 P5 C90 106.1(3) . . ?
C83 P5 Se5 110.7(2) . . ?
C90 P5 Se5 114.7(2) . . ?
C90 P5 C83 106.0(3) . . ?
C96 P6 Se6 111.5(2) . . ?
C103 P6 Se6 114.9(2) . . ?
C103 P6 C96 102.2(3) . . ?
C103 P6 C97 107.1(3) . . ?
C97 P6 Se6 114.0(2) . . ?
C97 P6 C96 106.1(3) . . ?
C47 P3 Se3 111.2(2) . . ?
C54 P3 Se3 114.5(2) . . ?
C54 P3 C47 102.4(3) . . ?
C48 P3 Se3 113.8(2) . . ?
C48 P3 C47 107.4(3) . . ?
C48 P3 C54 106.8(3) . . ?
C120 P7 Se7 114.4(2) . . ?
C119 P7 Se7 112.2(2) . . ?
C119 P7 C120 101.6(3) . . ?
C126 P7 Se7 113.7(2) . . ?
C126 P7 C120 107.7(3) . . ?
C126 P7 C119 106.5(3) . . ?
C67 P4 Se4 114.7(2) . . ?
C67 P4 C60 106.4(3) . . ?
C60 P4 Se4 110.4(2) . . ?
C61 P4 Se4 114.3(2) . . ?
C61 P4 C67 106.0(3) . . ?
C61 P4 C60 104.2(3) . . ?
C11 P1 Se1 110.4(2) . . ?
C11 P1 C12 104.0(3) . . ?
C18 P1 Se1 114.8(2) . . ?
C18 P1 C11 105.9(3) . . ?
C18 P1 C12 106.2(3) . . ?
C12 P1 Se1 114.6(2) . . ?
C133 P8 Se8 114.8(2) . . ?
C133 P8 C132 103.4(3) . . ?
C133 P8 C139 107.2(3) . . ?
C132 P8 Se8 110.9(2) . . ?
C139 P8 Se8 114.1(3) . . ?
C139 P8 C132 105.5(3) . . ?
C31 P2 Se2 113.2(2) . . ?
C24 P2 Se2 112.6(2) . . ?
C24 P2 C31 107.0(3) . . ?
C25 P2 Se2 114.6(2) . . ?
C25 P2 C31 107.3(3) . . ?
C25 P2 C24 101.1(3) . . ?
C79 N12 H12 119.5 . . ?
C79 N12 C96 121.0(5) . . ?
C96 N12 H12 119.5 . . ?
C82 N11 C78 120.3(5) . . ?
C5 N1 C1 120.4(6) . . ?
C24 N4 H4 119.0 . . ?
C7 N4 H4 119.0 . . ?
C7 N4 C24 122.0(5) . . ?
C119 N14 H14 118.9 . . ?
C110 N14 H14 118.9 . . ?
C110 N14 C119 122.2(5) . . ?
C11 N3 H3 119.0 . . ?
C2 N3 H3 119.0 . . ?
C2 N3 C11 122.0(5) . . ?
C46 N7 C42 120.1(6) . . ?
C38 N6 H6 119.5 . . ?
C38 N6 C47 120.9(5) . . ?
C47 N6 H6 119.5 . . ?
C118 N15 C114 120.0(6) . . ?
C77 N9 C73 120.3(6) . . ?
C83 N10 H10 119.2 . . ?
C74 N10 H10 119.2 . . ?
C74 N10 C83 121.6(5) . . ?
C115 N16 H16 119.3 . . ?
C115 N16 C132 121.4(5) . . ?
C132 N16 H16 119.3 . . ?
C60 N8 H8 119.0 . . ?
C43 N8 H8 119.0 . . ?
C43 N8 C60 122.0(5) . . ?
C10 N2 C6 120.8(6) . . ?
C41 N5 C37 120.1(5) . . ?
C113 N13 C109 120.6(6) . . ?
N12 C79 C80 121.6(5) . . ?
N12 C79 C78 121.3(5) . . ?
C80 C79 C78 117.2(5) . . ?
C121 C120 P7 122.0(5) . . ?
C121 C120 C125 119.5(6) . . ?
C125 C120 P7 118.2(5) . . ?
C2 C3 H3A 119.4 . . ?
C4 C3 H3A 119.4 . . ?
C4 C3 C2 121.1(6) . . ?
C79 C80 H80 120.1 . . ?
C81 C80 C79 119.9(6) . . ?
C81 C80 H80 120.1 . . ?
N5 C41 H41 119.1 . . ?
N5 C41 C40 121.8(6) . . ?
C40 C41 H41 119.1 . . ?
P6 C96 H96A 109.7 . . ?
P6 C96 H96B 109.7 . . ?
N12 C96 P6 109.9(4) . . ?
N12 C96 H96A 109.7 . . ?
N12 C96 H96B 109.7 . . ?
H96A C96 H96B 108.2 . . ?
C38 C39 H39 120.0 . . ?
C40 C39 H39 120.0 . . ?
C40 C39 C38 120.0(6) . . ?
C104 C103 P6 119.4(5) . . ?
C108 C103 P6 122.0(5) . . ?
C108 C103 C104 118.5(6) . . ?
N16 C115 C114 121.7(6) . . ?
N16 C115 C116 121.6(6) . . ?
C116 C115 C114 116.6(6) . . ?
C72 C67 P4 119.4(5) . . ?
C68 C67 P4 123.0(5) . . ?
C68 C67 C72 117.4(6) . . ?
N9 C73 C74 121.7(6) . . ?
N9 C73 C78 116.2(5) . . ?
C74 C73 C78 122.1(5) . . ?
N1 C5 H5 119.0 . . ?
N1 C5 C4 122.1(6) . . ?
C4 C5 H5 119.0 . . ?
C130 C131 H131 120.6 . . ?
C130 C131 C126 118.7(7) . . ?
C126 C131 H131 120.6 . . ?
C48 C53 H53 119.7 . . ?
C52 C53 H53 119.7 . . ?
C52 C53 C48 120.5(7) . . ?
P1 C11 H11C 109.9 . . ?
P1 C11 H11D 109.9 . . ?
N3 C11 P1 108.7(4) . . ?
N3 C11 H11C 109.9 . . ?
N3 C11 H11D 109.9 . . ?
H11C C11 H11D 108.3 . . ?
P7 C119 H11A 109.4 . . ?
P7 C119 H11B 109.4 . . ?
N14 C119 P7 111.3(4) . . ?
N14 C119 H11A 109.4 . . ?
N14 C119 H11B 109.4 . . ?
H11A C119 H11B 108.0 . . ?
C70 C69 H69 120.2 . . ?
C70 C69 C68 119.6(7) . . ?
C68 C69 H69 120.2 . . ?
C31 C36 H36 120.2 . . ?
C35 C36 H36 120.2 . . ?
C35 C36 C31 119.7(7) . . ?
C110 C111 H111 119.9 . . ?
C112 C111 H111 119.9 . . ?
C112 C111 C110 120.1(6) . . ?
C89 C84 P5 120.9(5) . . ?
C89 C84 C85 118.5(6) . . ?
C85 C84 P5 120.6(5) . . ?
P5 C83 H83A 110.0 . . ?
P5 C83 H83B 110.0 . . ?
N10 C83 P5 108.7(4) . . ?
N10 C83 H83A 110.0 . . ?
N10 C83 H83B 110.0 . . ?
H83A C83 H83B 108.3 . . ?
P4 C60 H60A 110.0 . . ?
P4 C60 H60B 110.0 . . ?
N8 C60 P4 108.5(4) . . ?
N8 C60 H60A 110.0 . . ?
N8 C60 H60B 110.0 . . ?
H60A C60 H60B 108.4 . . ?
N8 C43 C42 121.5(5) . . ?
N8 C43 C44 120.7(6) . . ?
C44 C43 C42 117.8(6) . . ?
C67 C72 H72 119.0 . . ?
C71 C72 C67 122.0(7) . . ?
C71 C72 H72 119.0 . . ?
N15 C118 H118 118.9 . . ?
N15 C118 C117 122.1(6) . . ?
C117 C118 H118 118.9 . . ?
C36 C31 P2 122.0(5) . . ?
C32 C31 P2 118.7(5) . . ?
C32 C31 C36 119.3(7) . . ?
N10 C74 C73 122.4(5) . . ?
N10 C74 C75 121.2(5) . . ?
C75 C74 C73 116.4(6) . . ?
N6 C38 C39 121.8(6) . . ?
N6 C38 C37 121.3(5) . . ?
C39 C38 C37 116.8(5) . . ?
N3 C2 C3 121.7(6) . . ?
N3 C2 C1 121.5(5) . . ?
C3 C2 C1 116.7(5) . . ?
P3 C47 H47A 109.5 . . ?
P3 C47 H47B 109.5 . . ?
N6 C47 P3 110.7(4) . . ?
N6 C47 H47A 109.5 . . ?
N6 C47 H47B 109.5 . . ?
H47A C47 H47B 108.1 . . ?
N7 C42 C43 120.7(6) . . ?
N7 C42 C37 116.0(5) . . ?
C43 C42 C37 123.3(5) . . ?
C41 C40 H40 120.0 . . ?
C39 C40 C41 119.9(6) . . ?
C39 C40 H40 120.0 . . ?
C22 C21 H21 119.3 . . ?
C20 C21 H21 119.3 . . ?
C20 C21 C22 121.5(7) . . ?
C98 C97 P6 122.0(5) . . ?
C98 C97 C102 118.5(6) . . ?
C102 C97 P6 119.5(5) . . ?
N11 C82 H82 118.8 . . ?
N11 C82 C81 122.4(6) . . ?
C81 C82 H82 118.8 . . ?
C59 C54 P3 122.2(5) . . ?
C59 C54 C55 119.8(7) . . ?
C55 C54 P3 118.0(6) . . ?
P2 C24 H24A 109.7 . . ?
P2 C24 H24B 109.7 . . ?
N4 C24 P2 109.7(4) . . ?
N4 C24 H24A 109.7 . . ?
N4 C24 H24B 109.7 . . ?
H24A C24 H24B 108.2 . . ?
C134 C133 P8 120.9(5) . . ?
C134 C133 C138 118.5(7) . . ?
C138 C133 P8 120.5(6) . . ?
N7 C46 H46 118.9 . . ?
N7 C46 C45 122.3(6) . . ?
C45 C46 H46 118.9 . . ?
C91 C92 H92 120.2 . . ?
C93 C92 H92 120.2 . . ?
C93 C92 C91 119.6(8) . . ?
N15 C114 C115 121.2(5) . . ?
N15 C114 C109 116.0(6) . . ?
C115 C114 C109 122.8(5) . . ?
N11 C78 C79 121.2(5) . . ?
N11 C78 C73 116.0(5) . . ?
C79 C78 C73 122.7(5) . . ?
C54 C59 H59 119.5 . . ?
C54 C59 C58 121.1(7) . . ?
C58 C59 H59 119.5 . . ?
C97 C98 H98 119.9 . . ?
C97 C98 C99 120.2(7) . . ?
C99 C98 H98 119.9 . . ?
C36 C35 H35 119.6 . . ?
C34 C35 C36 120.8(7) . . ?
C34 C35 H35 119.6 . . ?
C43 C44 H44 120.3 . . ?
C45 C44 C43 119.4(6) . . ?
C45 C44 H44 120.3 . . ?
C53 C48 P3 121.8(5) . . ?
C49 C48 P3 119.3(5) . . ?
C49 C48 C53 118.9(6) . . ?
N5 C37 C38 121.3(5) . . ?
N5 C37 C42 114.9(5) . . ?
C38 C37 C42 123.7(5) . . ?
P8 C132 H13A 110.0 . . ?
P8 C132 H13B 110.0 . . ?
N16 C132 P8 108.3(4) . . ?
N16 C132 H13A 110.0 . . ?
N16 C132 H13B 110.0 . . ?
H13A C132 H13B 108.4 . . ?
C46 C45 C44 119.4(6) . . ?
C46 C45 H45 120.3 . . ?
C44 C45 H45 120.3 . . ?
C69 C70 H70 119.5 . . ?
C71 C70 C69 120.9(7) . . ?
C71 C70 H70 119.5 . . ?
C72 C71 H71 120.3 . . ?
C70 C71 C72 119.3(7) . . ?
C70 C71 H71 120.3 . . ?
N14 C110 C111 120.9(6) . . ?
N14 C110 C109 122.4(6) . . ?
C111 C110 C109 116.6(5) . . ?
C131 C130 H130 119.2 . . ?
C129 C130 C131 121.5(8) . . ?
C129 C130 H130 119.2 . . ?
N13 C109 C114 115.8(6) . . ?
N13 C109 C110 121.5(6) . . ?
C110 C109 C114 122.7(5) . . ?
C133 C134 H134 120.0 . . ?
C133 C134 C135 119.9(7) . . ?
C135 C134 H134 120.0 . . ?
N4 C7 C8 121.0(6) . . ?
N4 C7 C6 122.1(6) . . ?
C8 C7 C6 116.9(6) . . ?
C74 C75 H75 119.4 . . ?
C76 C75 C74 121.1(6) . . ?
C76 C75 H75 119.4 . . ?
C118 C117 H117 120.8 . . ?
C116 C117 C118 118.5(6) . . ?
C116 C117 H117 120.8 . . ?
C7 C8 H8A 120.0 . . ?
C9 C8 C7 120.0(6) . . ?
C9 C8 H8A 120.0 . . ?
C66 C61 P4 121.2(5) . . ?
C62 C61 P4 120.2(6) . . ?
C62 C61 C66 118.6(7) . . ?
C23 C18 P1 121.6(5) . . ?
C19 C18 P1 119.3(5) . . ?
C19 C18 C23 119.0(6) . . ?
C67 C68 H68 119.6 . . ?
C69 C68 C67 120.7(7) . . ?
C69 C68 H68 119.6 . . ?
C91 C90 P5 122.1(5) . . ?
C91 C90 C95 119.5(6) . . ?
C95 C90 P5 118.4(5) . . ?
C80 C81 C82 119.1(6) . . ?
C80 C81 H81 120.5 . . ?
C82 C81 H81 120.5 . . ?
N2 C10 H10A 119.2 . . ?
N2 C10 C9 121.5(6) . . ?
C9 C10 H10A 119.2 . . ?
C144 C139 P8 118.8(6) . . ?
C144 C139 C140 119.7(7) . . ?
C140 C139 P8 121.6(6) . . ?
C21 C22 H22 120.5 . . ?
C21 C22 C23 119.0(7) . . ?
C23 C22 H22 120.5 . . ?
C35 C34 H34 120.2 . . ?
C35 C34 C33 119.6(7) . . ?
C33 C34 H34 120.2 . . ?
C13 C12 P1 122.3(5) . . ?
C13 C12 C17 118.8(7) . . ?
C17 C12 P1 118.9(5) . . ?
C103 C104 H104 119.5 . . ?
C105 C104 C103 121.1(7) . . ?
C105 C104 H104 119.5 . . ?
C120 C121 H121 119.7 . . ?
C120 C121 C122 120.7(7) . . ?
C122 C121 H121 119.7 . . ?
C131 C126 P7 121.7(5) . . ?
C127 C126 P7 119.2(6) . . ?
C127 C126 C131 119.1(7) . . ?
C103 C108 H108 120.3 . . ?
C107 C108 C103 119.5(7) . . ?
C107 C108 H108 120.3 . . ?
C26 C25 P2 122.5(6) . . ?
C26 C25 C30 118.7(7) . . ?
C30 C25 P2 118.7(6) . . ?
C3 C4 C5 118.5(6) . . ?
C3 C4 H4A 120.7 . . ?
C5 C4 H4A 120.7 . . ?
C14 C15 H15 120.3 . . ?
C16 C15 H15 120.3 . . ?
C16 C15 C14 119.3(7) . . ?
C18 C23 H23 119.4 . . ?
C22 C23 C18 121.1(6) . . ?
C22 C23 H23 119.4 . . ?
N9 C77 H77 118.8 . . ?
N9 C77 C76 122.4(6) . . ?
C76 C77 H77 118.8 . . ?
C8 C9 C10 119.6(6) . . ?
C8 C9 H9 120.2 . . ?
C10 C9 H9 120.2 . . ?
C21 C20 H20 120.2 . . ?
C21 C20 C19 119.7(7) . . ?
C19 C20 H20 120.2 . . ?
C31 C32 H32 119.7 . . ?
C33 C32 C31 120.6(7) . . ?
C33 C32 H32 119.7 . . ?
C108 C107 H107 119.4 . . ?
C106 C107 C108 121.2(8) . . ?
C106 C107 H107 119.4 . . ?
C75 C76 C77 117.8(6) . . ?
C75 C76 H76 121.1 . . ?
C77 C76 H76 121.1 . . ?
C111 C112 H112 120.6 . . ?
C113 C112 C111 118.7(6) . . ?
C113 C112 H112 120.6 . . ?
C98 C99 H99 119.7 . . ?
C100 C99 C98 120.6(8) . . ?
C100 C99 H99 119.7 . . ?
N1 C1 C2 121.0(5) . . ?
N1 C1 C6 115.8(5) . . ?
C2 C1 C6 123.2(5) . . ?
C88 C87 H87 119.1 . . ?
C86 C87 H87 119.1 . . ?
C86 C87 C88 121.7(7) . . ?
C115 C116 H116 119.3 . . ?
C117 C116 C115 121.4(6) . . ?
C117 C116 H116 119.3 . . ?
N13 C113 C112 122.4(6) . . ?
N13 C113 H113 118.8 . . ?
C112 C113 H113 118.8 . . ?
C87 C88 H88 121.0 . . ?
C87 C88 C89 117.9(8) . . ?
C89 C88 H88 121.0 . . ?
C53 C52 H52 120.1 . . ?
C53 C52 C51 119.8(7) . . ?
C51 C52 H52 120.1 . . ?
C18 C19 C20 119.7(7) . . ?
C18 C19 H19 120.1 . . ?
C20 C19 H19 120.1 . . ?
C84 C89 C88 121.3(7) . . ?
C84 C89 H89 119.4 . . ?
C88 C89 H89 119.4 . . ?
C99 C100 H100 120.2 . . ?
C101 C100 C99 119.6(7) . . ?
C101 C100 H100 120.2 . . ?
C58 C57 H57 119.7 . . ?
C58 C57 C56 120.5(8) . . ?
C56 C57 H57 119.7 . . ?
C122 C123 H123 119.7 . . ?
C124 C123 H123 119.7 . . ?
C124 C123 C122 120.6(7) . . ?
C52 C51 H51 119.9 . . ?
C50 C51 C52 120.1(7) . . ?
C50 C51 H51 119.9 . . ?
C97 C102 H102 119.5 . . ?
C101 C102 C97 121.0(8) . . ?
C101 C102 H102 119.5 . . ?
C48 C49 H49 119.7 . . ?
C48 C49 C50 120.7(7) . . ?
C50 C49 H49 119.7 . . ?
C25 C26 H26 119.5 . . ?
C25 C26 C27 120.9(8) . . ?
C27 C26 H26 119.5 . . ?
C61 C66 H66 119.7 . . ?
C65 C66 C61 120.6(8) . . ?
C65 C66 H66 119.7 . . ?
C87 C86 H86 119.9 . . ?
C87 C86 C85 120.3(8) . . ?
C85 C86 H86 119.9 . . ?
C51 C50 C49 120.0(7) . . ?
C51 C50 H50 120.0 . . ?
C49 C50 H50 120.0 . . ?
C120 C125 H125 120.2 . . ?
C120 C125 C124 119.7(8) . . ?
C124 C125 H125 120.2 . . ?
N2 C6 C7 121.0(5) . . ?
N2 C6 C1 115.7(5) . . ?
C7 C6 C1 123.2(5) . . ?
C92 C91 C90 121.1(8) . . ?
C92 C91 H91 119.5 . . ?
C90 C91 H91 119.5 . . ?
C126 C127 H127 119.6 . . ?
C126 C127 C128 120.9(8) . . ?
C128 C127 H127 119.6 . . ?
C12 C13 H13 119.1 . . ?
C12 C13 C14 121.7(8) . . ?
C14 C13 H13 119.1 . . ?
C54 C55 H55 121.0 . . ?
C54 C55 C56 118.0(8) . . ?
C56 C55 H55 121.0 . . ?
C135 C136 H136 120.6 . . ?
C135 C136 C137 118.8(7) . . ?
C137 C136 H136 120.6 . . ?
C84 C85 H85 119.8 . . ?
C86 C85 C84 120.3(7) . . ?
C86 C85 H85 119.8 . . ?
C121 C122 H122 120.3 . . ?
C123 C122 C121 119.5(8) . . ?
C123 C122 H122 120.3 . . ?
C59 C58 H58 120.2 . . ?
C57 C58 C59 119.6(8) . . ?
C57 C58 H58 120.2 . . ?
C134 C135 H135 119.1 . . ?
C136 C135 C134 121.8(8) . . ?
C136 C135 H135 119.1 . . ?
C107 C106 H106 119.5 . . ?
C107 C106 C105 121.1(7) . . ?
C105 C106 H106 119.5 . . ?
C27 C28 H28 119.7 . . ?
C29 C28 H28 119.7 . . ?
C29 C28 C27 120.6(8) . . ?
C104 C105 C106 118.6(7) . . ?
C104 C105 H105 120.7 . . ?
C106 C105 H105 120.7 . . ?
C130 C129 H129 120.0 . . ?
C128 C129 C130 120.0(8) . . ?
C128 C129 H129 120.0 . . ?
C100 C101 H101 119.9 . . ?
C102 C101 C100 120.1(8) . . ?
C102 C101 H101 119.9 . . ?
C90 C95 H95 120.4 . . ?
C90 C95 C94 119.3(8) . . ?
C94 C95 H95 120.4 . . ?
C140 C141 H141 119.6 . . ?
C140 C141 C142 120.8(11) . . ?
C142 C141 H141 119.6 . . ?
C123 C124 C125 119.8(8) . . ?
C123 C124 H124 120.1 . . ?
C125 C124 H124 120.1 . . ?
C12 C17 H17 120.2 . . ?
C12 C17 C16 119.5(8) . . ?
C16 C17 H17 120.2 . . ?
C34 C33 H33 120.0 . . ?
C32 C33 C34 120.0(8) . . ?
C32 C33 H33 120.0 . . ?
C25 C30 H30 120.2 . . ?
C29 C30 C25 119.6(9) . . ?
C29 C30 H30 120.2 . . ?
C65 C64 H64 119.9 . . ?
C63 C64 H64 119.9 . . ?
C63 C64 C65 120.2(8) . . ?
C133 C138 H138 119.3 . . ?
C133 C138 C137 121.4(8) . . ?
C137 C138 H138 119.3 . . ?
C139 C144 H144 120.5 . . ?
C143 C144 C139 119.0(10) . . ?
C143 C144 H144 120.5 . . ?
C66 C65 H65 120.2 . . ?
C64 C65 C66 119.5(9) . . ?
C64 C65 H65 120.2 . . ?
C26 C27 H27 120.5 . . ?
C28 C27 C26 119.0(9) . . ?
C28 C27 H27 120.5 . . ?
C139 C140 H140 120.3 . . ?
C141 C140 C139 119.3(10) . . ?
C141 C140 H140 120.3 . . ?
C61 C62 H62 119.8 . . ?
C61 C62 C63 120.5(8) . . ?
C63 C62 H62 119.8 . . ?
C127 C128 H128 120.1 . . ?
C129 C128 C127 119.8(8) . . ?
C129 C128 H128 120.1 . . ?
C92 C93 H93 119.5 . . ?
C92 C93 C94 120.9(8) . . ?
C94 C93 H93 119.5 . . ?
C95 C94 H94 120.2 . . ?
C93 C94 C95 119.6(8) . . ?
C93 C94 H94 120.2 . . ?
C136 C137 C138 119.5(7) . . ?
C136 C137 H137 120.2 . . ?
C138 C137 H137 120.2 . . ?
C64 C63 C62 120.7(8) . . ?
C64 C63 H63 119.7 . . ?
C62 C63 H63 119.7 . . ?
C15 C14 C13 119.2(8) . . ?
C15 C14 H14A 120.4 . . ?
C13 C14 H14A 120.4 . . ?
C57 C56 C55 120.9(8) . . ?
C57 C56 H56 119.6 . . ?
C55 C56 H56 119.6 . . ?
C15 C16 C17 121.4(8) . . ?
C15 C16 H16A 119.3 . . ?
C17 C16 H16A 119.3 . . ?
C28 C29 C30 121.2(8) . . ?
C28 C29 H29 119.4 . . ?
C30 C29 H29 119.4 . . ?
C144 C143 H143 119.7 . . ?
C142 C143 C144 120.6(11) . . ?
C142 C143 H143 119.7 . . ?
C141 C142 C143 120.6(10) . . ?
C141 C142 H142 119.7 . . ?
C143 C142 H142 119.7 . . ?

loop_
_geom_bond_atom_site_label_1
_geom_bond_atom_site_label_2
_geom_bond_distance
_geom_bond_site_symmetry_2
_geom_bond_publ_flag
Se5 P5 2.1045(18) . ?
Se6 P6 2.1074(17) . ?
Se4 P4 2.1043(18) . ?
Se8 P8 2.1001(18) . ?
Se3 P3 2.1000(18) . ?
Se1 P1 2.1039(19) . ?
Se7 P7 2.1018(19) . ?
Se2 P2 2.0995(18) . ?
P5 C84 1.798(6) . ?
P5 C83 1.831(6) . ?
P5 C90 1.807(6) . ?
P6 C96 1.830(6) . ?
P6 C103 1.808(7) . ?
P6 C97 1.815(7) . ?
P3 C47 1.828(6) . ?
P3 C54 1.824(7) . ?
P3 C48 1.813(7) . ?
P7 C120 1.819(6) . ?
P7 C119 1.816(6) . ?
P7 C126 1.815(7) . ?
P4 C67 1.808(7) . ?
P4 C60 1.823(6) . ?
P4 C61 1.806(7) . ?
P1 C11 1.824(6) . ?
P1 C18 1.816(7) . ?
P1 C12 1.827(7) . ?
P8 C133 1.811(7) . ?
P8 C132 1.840(6) . ?
P8 C139 1.813(7) . ?
P2 C31 1.826(7) . ?
P2 C24 1.820(6) . ?
P2 C25 1.796(7) . ?
N12 H12 0.8800 . ?
N12 C79 1.373(7) . ?
N12 C96 1.437(8) . ?
N11 C82 1.325(8) . ?
N11 C78 1.337(8) . ?
N1 C5 1.334(8) . ?
N1 C1 1.343(8) . ?
N4 H4 0.8800 . ?
N4 C24 1.454(8) . ?
N4 C7 1.373(8) . ?
N14 H14 0.8800 . ?
N14 C119 1.433(8) . ?
N14 C110 1.361(8) . ?
N3 H3 0.8800 . ?
N3 C11 1.440(8) . ?
N3 C2 1.366(8) . ?
N7 C42 1.346(8) . ?
N7 C46 1.338(8) . ?
N6 H6 0.8800 . ?
N6 C38 1.362(8) . ?
N6 C47 1.438(8) . ?
N15 C118 1.338(8) . ?
N15 C114 1.345(8) . ?
N9 C73 1.337(8) . ?
N9 C77 1.326(8) . ?
N10 H10 0.8800 . ?
N10 C83 1.454(8) . ?
N10 C74 1.366(8) . ?
N16 H16 0.8800 . ?
N16 C115 1.365(8) . ?
N16 C132 1.439(8) . ?
N8 H8 0.8800 . ?
N8 C60 1.443(8) . ?
N8 C43 1.376(8) . ?
N2 C10 1.328(8) . ?
N2 C6 1.346(8) . ?
N5 C41 1.339(8) . ?
N5 C37 1.344(8) . ?
N13 C109 1.335(8) . ?
N13 C113 1.333(8) . ?
C79 C80 1.401(8) . ?
C79 C78 1.429(8) . ?
C120 C121 1.361(10) . ?
C120 C125 1.386(10) . ?
C3 H3A 0.9500 . ?
C3 C2 1.399(8) . ?
C3 C4 1.368(9) . ?
C80 H80 0.9500 . ?
C80 C81 1.378(9) . ?
C41 H41 0.9500 . ?
C41 C40 1.371(9) . ?
C96 H96A 0.9900 . ?
C96 H96B 0.9900 . ?
C39 H39 0.9500 . ?
C39 C38 1.409(8) . ?
C39 C40 1.366(9) . ?
C103 C104 1.403(9) . ?
C103 C108 1.394(9) . ?
C115 C114 1.431(9) . ?
C115 C116 1.390(9) . ?
C67 C72 1.395(9) . ?
C67 C68 1.395(9) . ?
C73 C74 1.420(9) . ?
C73 C78 1.501(8) . ?
C5 H5 0.9500 . ?
C5 C4 1.391(9) . ?
C131 H131 0.9500 . ?
C131 C130 1.388(10) . ?
C131 C126 1.402(10) . ?
C53 H53 0.9500 . ?
C53 C48 1.400(9) . ?
C53 C52 1.385(9) . ?
C11 H11C 0.9900 . ?
C11 H11D 0.9900 . ?
C119 H11A 0.9900 . ?
C119 H11B 0.9900 . ?
C69 H69 0.9500 . ?
C69 C70 1.379(10) . ?
C69 C68 1.393(9) . ?
C36 H36 0.9500 . ?
C36 C31 1.387(9) . ?
C36 C35 1.386(10) . ?
C111 H111 0.9500 . ?
C111 C110 1.412(9) . ?
C111 C112 1.391(9) . ?
C84 C89 1.385(10) . ?
C84 C85 1.390(9) . ?
C83 H83A 0.9900 . ?
C83 H83B 0.9900 . ?
C60 H60A 0.9900 . ?
C60 H60B 0.9900 . ?
C43 C42 1.418(9) . ?
C43 C44 1.398(9) . ?
C72 H72 0.9500 . ?
C72 C71 1.377(10) . ?
C118 H118 0.9500 . ?
C118 C117 1.387(9) . ?
C31 C32 1.382(9) . ?
C74 C75 1.406(9) . ?
C38 C37 1.424(9) . ?
C2 C1 1.428(9) . ?
C47 H47A 0.9900 . ?
C47 H47B 0.9900 . ?
C42 C37 1.490(8) . ?
C40 H40 0.9500 . ?
C21 H21 0.9500 . ?
C21 C22 1.378(10) . ?
C21 C20 1.367(11) . ?
C97 C98 1.383(9) . ?
C97 C102 1.407(10) . ?
C82 H82 0.9500 . ?
C82 C81 1.383(9) . ?
C54 C59 1.373(10) . ?
C54 C55 1.383(10) . ?
C24 H24A 0.9900 . ?
C24 H24B 0.9900 . ?
C133 C134 1.373(10) . ?
C133 C138 1.374(10) . ?
C46 H46 0.9500 . ?
C46 C45 1.363(9) . ?
C92 H92 0.9500 . ?
C92 C91 1.381(10) . ?
C92 C93 1.369(13) . ?
C114 C109 1.499(9) . ?
C59 H59 0.9500 . ?
C59 C58 1.382(10) . ?
C98 H98 0.9500 . ?
C98 C99 1.387(10) . ?
C35 H35 0.9500 . ?
C35 C34 1.367(11) . ?
C44 H44 0.9500 . ?
C44 C45 1.388(9) . ?
C48 C49 1.385(9) . ?
C132 H13A 0.9900 . ?
C132 H13B 0.9900 . ?
C45 H45 0.9500 . ?
C70 H70 0.9500 . ?
C70 C71 1.366(10) . ?
C71 H71 0.9500 . ?
C110 C109 1.428(9) . ?
C130 H130 0.9500 . ?
C130 C129 1.364(12) . ?
C134 H134 0.9500 . ?
C134 C135 1.384(10) . ?
C7 C8 1.407(9) . ?
C7 C6 1.424(9) . ?
C75 H75 0.9500 . ?
C75 C76 1.375(9) . ?
C117 H117 0.9500 . ?
C117 C116 1.369(9) . ?
C8 H8A 0.9500 . ?
C8 C9 1.375(9) . ?
C61 C66 1.392(11) . ?
C61 C62 1.375(10) . ?
C18 C23 1.399(9) . ?
C18 C19 1.385(9) . ?
C68 H68 0.9500 . ?
C90 C91 1.393(10) . ?
C90 C95 1.398(10) . ?
C81 H81 0.9500 . ?
C10 H10A 0.9500 . ?
C10 C9 1.382(10) . ?
C139 C144 1.405(11) . ?
C139 C140 1.411(11) . ?
C22 H22 0.9500 . ?
C22 C23 1.380(9) . ?
C34 H34 0.9500 . ?
C34 C33 1.386(11) . ?
C12 C13 1.354(10) . ?
C12 C17 1.373(10) . ?
C104 H104 0.9500 . ?
C104 C105 1.380(10) . ?
C121 H121 0.9500 . ?
C121 C122 1.390(10) . ?
C126 C127 1.374(9) . ?
C108 H108 0.9500 . ?
C108 C107 1.382(10) . ?
C25 C26 1.384(10) . ?
C25 C30 1.399(10) . ?
C4 H4A 0.9500 . ?
C15 H15 0.9500 . ?
C15 C14 1.365(11) . ?
C15 C16 1.358(12) . ?
C23 H23 0.9500 . ?
C77 H77 0.9500 . ?
C77 C76 1.397(10) . ?
C9 H9 0.9500 . ?
C20 H20 0.9500 . ?
C20 C19 1.406(10) . ?
C32 H32 0.9500 . ?
C32 C33 1.376(11) . ?
C107 H107 0.9500 . ?
C107 C106 1.351(11) . ?
C76 H76 0.9500 . ?
C112 H112 0.9500 . ?
C112 C113 1.378(10) . ?
C99 H99 0.9500 . ?
C99 C100 1.385(12) . ?
C1 C6 1.489(8) . ?
C87 H87 0.9500 . ?
C87 C88 1.384(12) . ?
C87 C86 1.349(12) . ?
C116 H116 0.9500 . ?
C113 H113 0.9500 . ?
C88 H88 0.9500 . ?
C88 C89 1.401(11) . ?
C52 H52 0.9500 . ?
C52 C51 1.392(11) . ?
C19 H19 0.9500 . ?
C89 H89 0.9500 . ?
C100 H100 0.9500 . ?
C100 C101 1.381(12) . ?
C57 H57 0.9500 . ?
C57 C58 1.349(12) . ?
C57 C56 1.369(13) . ?
C123 H123 0.9500 . ?
C123 C122 1.373(11) . ?
C123 C124 1.358(12) . ?
C51 H51 0.9500 . ?
C51 C50 1.379(12) . ?
C102 H102 0.9500 . ?
C102 C101 1.370(10) . ?
C49 H49 0.9500 . ?
C49 C50 1.391(10) . ?
C26 H26 0.9500 . ?
C26 C27 1.392(10) . ?
C66 H66 0.9500 . ?
C66 C65 1.386(11) . ?
C86 H86 0.9500 . ?
C86 C85 1.387(10) . ?
C50 H50 0.9500 . ?
C125 H125 0.9500 . ?
C125 C124 1.396(11) . ?
C91 H91 0.9500 . ?
C127 H127 0.9500 . ?
C127 C128 1.395(11) . ?
C13 H13 0.9500 . ?
C13 C14 1.381(11) . ?
C55 H55 0.9500 . ?
C55 C56 1.403(12) . ?
C136 H136 0.9500 . ?
C136 C135 1.360(11) . ?
C136 C137 1.381(12) . ?
C85 H85 0.9500 . ?
C122 H122 0.9500 . ?
C58 H58 0.9500 . ?
C135 H135 0.9500 . ?
C106 H106 0.9500 . ?
C106 C105 1.385(12) . ?
C28 H28 0.9500 . ?
C28 C27 1.391(13) . ?
C28 C29 1.348(14) . ?
C105 H105 0.9500 . ?
C129 H129 0.9500 . ?
C129 C128 1.361(13) . ?
C101 H101 0.9500 . ?
C95 H95 0.9500 . ?
C95 C94 1.403(11) . ?
C141 H141 0.9500 . ?
C141 C140 1.368(13) . ?
C141 C142 1.370(17) . ?
C124 H124 0.9500 . ?
C17 H17 0.9500 . ?
C17 C16 1.376(11) . ?
C33 H33 0.9500 . ?
C30 H30 0.9500 . ?
C30 C29 1.386(12) . ?
C64 H64 0.9500 . ?
C64 C65 1.375(13) . ?
C64 C63 1.359(12) . ?
C138 H138 0.9500 . ?
C138 C137 1.391(11) . ?
C144 H144 0.9500 . ?
C144 C143 1.380(12) . ?
C65 H65 0.9500 . ?
C27 H27 0.9500 . ?
C140 H140 0.9500 . ?
C62 H62 0.9500 . ?
C62 C63 1.382(11) . ?
C128 H128 0.9500 . ?
C93 H93 0.9500 . ?
C93 C94 1.396(13) . ?
C94 H94 0.9500 . ?
C137 H137 0.9500 . ?
C63 H63 0.9500 . ?
C14 H14A 0.9500 . ?
C56 H56 0.9500 . ?
C16 H16A 0.9500 . ?
C29 H29 0.9500 . ?
C143 H143 0.9500 . ?
C143 C142 1.376(17) . ?
C142 H142 0.9500 . ?
